data_4320953
loop_
_publ_author_name
'Ekaterina Anokhina'
'Michael Essig'
'Cynthia Day'
'Abdessadek Lachgar'

_publ_contact_author_address
;
    Department of Chemistry, 
    Wake Forest University, 
    Winston-Salem, NC 27109 USA
;
_publ_contact_author_email lachgar@wfu.edu
_publ_contact_author_fax '(336) 758-4656'
_publ_contact_author_name 'Abdessadek Lachgar'
_publ_contact_author_phone '(336) 758-4676'
_publ_section_title
;
 Structural Studies of Indium and Thallium Insertion into the Framework of
 the Cluster Compound Ti2Nb6Cl14O4
;
_journal_name_full 'Inorganic Chemistry'
_journal_page_first 2185
_journal_page_last 2188
_journal_paper_doi 10.1021/ic9913536
_journal_volume 39
_journal_year 2000
_chemical_formula_sum 'Cl13.8 Nb6 O4.2 Ti2 Tl0.2'
_chemical_formula_weight 1250.54
_chemical_name_systematic
; 
 ? 
;
_space_group_IT_number 15
_symmetry_cell_setting monoclinic
_symmetry_space_group_name_Hall '-C 2yc'
_symmetry_space_group_name_H-M 'C 1 2/c 1'
_atom_sites_solution_hydrogens geom
_atom_sites_solution_primary direct
_atom_sites_solution_secondary difmap
_audit_creation_method 'SHELXL-97 and manual editing of form.cif'
_cell_angle_alpha 90.00
_cell_angle_beta 95.277(12)
_cell_angle_gamma 90.00
_cell_formula_units_Z 4
_cell_length_a 12.7319(14)
_cell_length_b 14.6069(19)
_cell_length_c 12.6624(19)
_cell_measurement_reflns_used 48
_cell_measurement_temperature 293(2)
_cell_measurement_theta_max 14.08
_cell_measurement_theta_min 2.75
_cell_volume 2344.9(5)
_computing_cell_refinement 'Bruker XSCANS'
_computing_data_collection 'Bruker XSCANS'
_computing_data_reduction 'Bruker SHELXTL'
_computing_molecular_graphics 'ATOMS for Windows'
_computing_publication_material 'Bruker SHELXTL'
_computing_structure_refinement 'SHELXL-97 (Sheldrick, 1997)'
_computing_structure_solution 'SHELXS-97 (Sheldrick, 1990)'
_diffrn_ambient_temperature 293(2)
_diffrn_measured_fraction_theta_full 1.000
_diffrn_measured_fraction_theta_max 1.000
_diffrn_measurement_device_type 'Bruker P4'
_diffrn_measurement_method '\w scans'
_diffrn_radiation_monochromator graphite
_diffrn_radiation_source 'fine-focus sealed tube'
_diffrn_radiation_type MoK\a
_diffrn_radiation_wavelength 0.71073
_diffrn_reflns_av_R_equivalents 0.0361
_diffrn_reflns_av_sigmaI/netI 0.0539
_diffrn_reflns_limit_h_max 17
_diffrn_reflns_limit_h_min -1
_diffrn_reflns_limit_k_max 19
_diffrn_reflns_limit_k_min -1
_diffrn_reflns_limit_l_max 17
_diffrn_reflns_limit_l_min -17
_diffrn_reflns_number 3697
_diffrn_reflns_theta_full 28.75
_diffrn_reflns_theta_max 28.75
_diffrn_reflns_theta_min 2.13
_diffrn_standards_decay_% 0
_diffrn_standards_interval_count 97
_diffrn_standards_number 3
_exptl_absorpt_coefficient_mu 6.416
_exptl_absorpt_correction_T_max 0.6328
_exptl_absorpt_correction_T_min 0.5223
_exptl_absorpt_correction_type integration
_exptl_crystal_colour black
_exptl_crystal_density_diffrn 3.542
_exptl_crystal_density_method 'not measured'
_exptl_crystal_description parallelepiped
_exptl_crystal_F_000 2298
_exptl_crystal_size_max 0.48
_exptl_crystal_size_mid 0.3
_exptl_crystal_size_min 0.075
_refine_diff_density_max 0.884
_refine_diff_density_min -0.842
_refine_diff_density_rms 0.220
_refine_ls_extinction_method none
_refine_ls_goodness_of_fit_ref 0.978
_refine_ls_hydrogen_treatment mixed
_refine_ls_matrix_type full
_refine_ls_number_parameters 141
_refine_ls_number_reflns 3041
_refine_ls_number_restraints 0
_refine_ls_restrained_S_all 0.978
_refine_ls_R_factor_all 0.0589
_refine_ls_R_factor_gt 0.0346
_refine_ls_shift/su_max 0.001
_refine_ls_shift/su_mean 0.000
_refine_ls_structure_factor_coef Fsqd
_refine_ls_weighting_details 'calc w=1/[\s^2^(Fo^2^)+(0.0237P)^2^+0.0000P] where P=(Fo^2^+2Fc^2^)/3'
_refine_ls_weighting_scheme calc
_refine_ls_wR_factor_gt 0.0584
_refine_ls_wR_factor_ref 0.0629
_reflns_number_gt 2323
_reflns_number_total 3041
_reflns_threshold_expression >2sigma(I)
_cod_data_source_file ic9913536_1.cif
_cod_data_source_block tl020
_cod_depositor_comments
;
The following automatic conversions were performed:

'_symmetry_cell_setting' value 'Monoclinic' changed to 'monoclinic'
according to the built-in table from CIF Core dictionary named
'cif_core.dic' version 2.4.1 from 2010-06-29.

Automatic conversion script
Id: cif_fix_values 1646 2011-03-28 12:23:43Z adriana 
;
_cod_original_formula_sum 'Cl13.80 Nb6 O4.20 Ti2 Tl0.20'
_cod_database_code 4320953

loop_
_symmetry_equiv_pos_as_xyz
'x, y, z'
'-x, y, -z+1/2'
'x+1/2, y+1/2, z'
'-x+1/2, y+1/2, -z+1/2'
'-x, -y, -z'
'x, -y, z-1/2'
'-x+1/2, -y+1/2, -z'
'x+1/2, -y+1/2, z-1/2'

loop_
_atom_site_label
_atom_site_type_symbol
_atom_site_fract_x
_atom_site_fract_y
_atom_site_fract_z
_atom_site_U_iso_or_equiv
_atom_site_adp_type
_atom_site_occupancy
_atom_site_symmetry_multiplicity
_atom_site_calc_flag
_atom_site_refinement_flags
_atom_site_disorder_assembly
_atom_site_disorder_group
Nb1 Nb 0.20499(3) 0.12925(3) 0.43833(3) 0.00932(8) Uani 1 1 d . . .
Nb2 Nb 0.13553(3) 0.31090(3) 0.39111(3) 0.01035(9) Uani 1 1 d . . .
Nb3 Nb 0.13461(3) 0.23004(3) 0.60853(3) 0.00950(8) Uani 1 1 d . . .
Ti1 Ti 0.0000 0.0000 0.5000 0.0118(2) Uani 1 2 d S . .
Ti2 Ti 0.0000 0.10768(9) 0.2500 0.0132(2) Uani 1 2 d S . .
Cl1 Cl 0.0000 0.20647(13) 0.7500 0.0213(4) Uani 1 2 d S . .
Cl2 Cl 0.0000 0.38497(13) 0.2500 0.0249(4) Uani 1 2 d S . .
Cl3 Cl 0.11002(9) -0.01624(8) 0.35050(9) 0.0133(2) Uani 1 1 d . . .
Cl4 Cl 0.33087(10) 0.11962(9) 0.30070(10) 0.0163(2) Uani 1 1 d . . .
Cl5 Cl -0.01151(10) 0.30643(9) 0.50367(10) 0.0172(2) Uani 1 1 d . . .
Cl6 Cl 0.33004(10) 0.02918(8) 0.54735(10) 0.0159(2) Uani 1 1 d . . .
Cl7 Cl 0.24723(11) 0.33585(11) 0.24987(16) 0.0184(5) Uani 0.931(11) 1 d P . .
O7 O 0.245(4) 0.322(4) 0.294(7) 0.007(10) Uiso 0.069(11) 1 d P . .
Cl8 Cl 0.11784(10) 0.10098(9) 0.10861(10) 0.0169(2) Uani 1 1 d . . .
O1 O 0.0953(3) 0.1876(2) 0.3319(3) 0.0127(7) Uani 1 1 d . . .
O2 O 0.0927(3) 0.1078(2) 0.5411(3) 0.0111(6) Uani 1 1 d . . .
Tl1A Tl 0.2660(10) 0.2759(12) 0.0948(5) 0.023(2) Uiso 0.052(7) 1 d P . .
Tl1B Tl 0.2517(16) 0.295(2) 0.0941(7) 0.026(4) Uiso 0.033(7) 1 d P . .
Tl2 Tl -0.165(3) 0.293(3) 0.527(3) 0.054(11) Uiso 0.0116(14) 1 d P . .

loop_
_atom_site_aniso_label
_atom_site_aniso_U_11
_atom_site_aniso_U_22
_atom_site_aniso_U_33
_atom_site_aniso_U_23
_atom_site_aniso_U_13
_atom_site_aniso_U_12
Nb1 0.00872(17) 0.00829(17) 0.01093(17) -0.00091(14) 0.00076(13) -0.00138(15)
Nb2 0.01030(18) 0.00895(17) 0.01143(18) -0.00022(15) -0.00105(14) -0.00064(15)
Nb3 0.00897(17) 0.00947(17) 0.01020(17) -0.00102(15) 0.00164(13) -0.00198(15)
Ti1 0.0107(5) 0.0092(5) 0.0154(5) -0.0019(4) 0.0020(4) -0.0034(4)
Ti2 0.0118(5) 0.0104(5) 0.0170(6) 0.000 -0.0017(5) 0.000
Cl1 0.0209(8) 0.0195(8) 0.0256(9) 0.000 0.0140(7) 0.000
Cl2 0.0256(9) 0.0171(8) 0.0287(9) 0.000 -0.0147(8) 0.000
Cl3 0.0150(5) 0.0100(5) 0.0149(5) -0.0014(4) 0.0007(4) -0.0004(4)
Cl4 0.0162(5) 0.0156(5) 0.0178(5) -0.0059(4) 0.0060(4) -0.0034(4)
Cl5 0.0110(5) 0.0196(5) 0.0211(5) 0.0015(5) 0.0021(4) 0.0021(4)
Cl6 0.0163(5) 0.0102(5) 0.0204(6) -0.0001(4) -0.0037(4) 0.0007(4)
Cl7 0.0164(7) 0.0234(7) 0.0158(11) 0.0060(6) 0.0027(5) -0.0021(5)
Cl8 0.0138(5) 0.0196(5) 0.0174(5) -0.0045(4) 0.0019(4) -0.0001(4)
O1 0.0123(16) 0.0110(15) 0.0148(16) -0.0012(13) 0.0008(13) -0.0026(13)
O2 0.0113(15) 0.0098(15) 0.0122(15) -0.0011(12) 0.0004(12) -0.0054(12)

loop_
_atom_type_symbol
_atom_type_description
_atom_type_scat_dispersion_real
_atom_type_scat_dispersion_imag
_atom_type_scat_source
O O 0.0106 0.0060 'International Tables Vol C Tables 4.2.6.8 and 6.1.1.4'
Cl Cl 0.1484 0.1585 'International Tables Vol C Tables 4.2.6.8 and 6.1.1.4'
Ti Ti 0.2776 0.4457 'International Tables Vol C Tables 4.2.6.8 and 6.1.1.4'
Nb Nb -2.0727 0.6215 'International Tables Vol C Tables 4.2.6.8 and 6.1.1.4'
Tl Tl -2.8358 9.6688 'International Tables Vol C Tables 4.2.6.8 and 6.1.1.4'

loop_
_geom_angle_atom_site_label_1
_geom_angle_atom_site_label_2
_geom_angle_atom_site_label_3
_geom_angle
_geom_angle_site_symmetry_1
_geom_angle_site_symmetry_3
_geom_angle_publ_flag
O1 Nb1 O2 90.47(14) . . ?
O1 Nb1 Cl4 90.39(11) . . ?
O2 Nb1 Cl4 167.09(10) . . ?
O1 Nb1 Cl6 168.34(11) . . ?
O2 Nb1 Cl6 90.36(10) . . ?
Cl4 Nb1 Cl6 86.24(5) . . ?
O1 Nb1 Cl3 78.37(10) . . ?
O2 Nb1 Cl3 79.92(10) . . ?
Cl4 Nb1 Cl3 87.64(4) . . ?
Cl6 Nb1 Cl3 90.33(4) . . ?
O1 Nb1 Nb3 92.32(10) . . ?
O2 Nb1 Nb3 45.89(10) . . ?
Cl4 Nb1 Nb3 146.90(3) . . ?
Cl6 Nb1 Nb3 96.59(4) . . ?
Cl3 Nb1 Nb3 125.19(3) . . ?
O1 Nb1 Nb2 44.69(10) . . ?
O2 Nb1 Nb2 93.12(10) . . ?
Cl4 Nb1 Nb2 96.54(4) . . ?
Cl6 Nb1 Nb2 146.82(3) . . ?
Cl3 Nb1 Nb2 122.77(3) . . ?
Nb3 Nb1 Nb2 63.858(17) . . ?
O1 Nb1 Nb2 137.96(10) . 7_556 ?
O2 Nb1 Nb2 93.08(9) . 7_556 ?
Cl4 Nb1 Nb2 94.89(3) . 7_556 ?
Cl6 Nb1 Nb2 53.58(3) . 7_556 ?
Cl3 Nb1 Nb2 143.40(3) . 7_556 ?
Nb3 Nb1 Nb2 62.170(17) . 7_556 ?
Nb2 Nb1 Nb2 93.272(18) . 7_556 ?
O1 Nb1 Nb3 91.16(10) . 7_556 ?
O2 Nb1 Nb3 139.53(10) . 7_556 ?
Cl4 Nb1 Nb3 53.32(3) . 7_556 ?
Cl6 Nb1 Nb3 95.74(3) . 7_556 ?
Cl3 Nb1 Nb3 139.76(3) . 7_556 ?
Nb3 Nb1 Nb3 93.637(19) . 7_556 ?
Nb2 Nb1 Nb3 61.476(17) . 7_556 ?
Nb2 Nb1 Nb3 60.453(16) 7_556 7_556 ?
O1 Nb1 Ti1 83.64(10) . . ?
O2 Nb1 Ti1 33.38(9) . . ?
Cl4 Nb1 Ti1 134.10(3) . . ?
Cl6 Nb1 Ti1 90.69(3) . . ?
Cl3 Nb1 Ti1 46.55(3) . . ?
Nb3 Nb1 Ti1 78.951(16) . . ?
Nb2 Nb1 Ti1 109.815(18) . . ?
Nb2 Nb1 Ti1 119.386(18) 7_556 . ?
Nb3 Nb1 Ti1 170.726(18) 7_556 . ?
O1 Nb1 Ti2 30.13(10) . . ?
O2 Nb1 Ti2 83.99(10) . . ?
Cl4 Nb1 Ti2 90.34(3) . . ?
Cl6 Nb1 Ti2 138.59(4) . . ?
Cl3 Nb1 Ti2 48.28(4) . . ?
Nb3 Nb1 Ti2 107.95(2) . . ?
Nb2 Nb1 Ti2 74.57(3) . . ?
Nb2 Nb1 Ti2 167.26(3) 7_556 . ?
Nb3 Nb1 Ti2 114.84(2) 7_556 . ?
Ti1 Nb1 Ti2 63.110(17) . . ?
O1 Nb1 Tl1B 115.7(2) . 4_545 ?
O2 Nb1 Tl1B 89.5(2) . 4_545 ?
Cl4 Nb1 Tl1B 78.5(2) . 4_545 ?
Cl6 Nb1 Tl1B 52.65(19) . 4_545 ?
Cl3 Nb1 Tl1B 38.6(2) . 4_545 ?
Nb3 Nb1 Tl1B 128.69(16) . 4_545 ?
Nb2 Nb1 Tl1B 160.20(16) . 4_545 ?
Nb2 Nb1 Tl1B 106.19(19) 7_556 4_545 ?
Nb3 Nb1 Tl1B 125.4(3) 7_556 4_545 ?
Ti1 Nb1 Tl1B 63.9(3) . 4_545 ?
Ti2 Nb1 Tl1B 86.2(2) . 4_545 ?
O7 Nb2 O1 90.6(14) . . ?
O7 Nb2 Cl7 10(2) . . ?
O1 Nb2 Cl7 90.36(11) . . ?
O7 Nb2 Cl5 175(2) . . ?
O1 Nb2 Cl5 90.64(11) . . ?
Cl7 Nb2 Cl5 165.22(5) . . ?
O7 Nb2 Cl6 90.3(15) . 7_556 ?
O1 Nb2 Cl6 174.06(11) . 7_556 ?
Cl7 Nb2 Cl6 89.51(5) . 7_556 ?
Cl5 Nb2 Cl6 87.99(5) . 7_556 ?
O7 Nb2 Cl2 90(2) . . ?
O1 Nb2 Cl2 89.21(11) . . ?
Cl7 Nb2 Cl2 80.04(4) . . ?
Cl5 Nb2 Cl2 85.23(3) . . ?
Cl6 Nb2 Cl2 84.91(5) 7_556 . ?
O7 Nb2 Nb1 89.1(18) . . ?
O1 Nb2 Nb1 45.74(10) . . ?
Cl7 Nb2 Nb1 95.96(4) . . ?
Cl5 Nb2 Nb1 95.29(4) . . ?
Cl6 Nb2 Nb1 140.15(4) 7_556 . ?
Cl2 Nb2 Nb1 134.92(4) . . ?
O7 Nb2 Nb1 87.4(18) . 7_556 ?
O1 Nb2 Nb1 132.47(10) . 7_556 ?
Cl7 Nb2 Nb1 94.86(4) . 7_556 ?
Cl5 Nb2 Nb1 95.33(4) . 7_556 ?
Cl6 Nb2 Nb1 53.45(3) 7_556 7_556 ?
Cl2 Nb2 Nb1 138.23(4) . 7_556 ?
Nb1 Nb2 Nb1 86.728(18) . 7_556 ?
O7 Nb2 Nb3 42(2) . 7_556 ?
O1 Nb2 Nb3 92.14(11) . 7_556 ?
Cl7 Nb2 Nb3 52.20(4) . 7_556 ?
Cl5 Nb2 Nb3 142.46(4) . 7_556 ?
Cl6 Nb2 Nb3 92.47(3) 7_556 7_556 ?
Cl2 Nb2 Nb3 132.22(2) . 7_556 ?
Nb1 Nb2 Nb3 61.771(15) . 7_556 ?
Nb1 Nb2 Nb3 56.712(16) 7_556 7_556 ?
O7 Nb2 Nb3 133(2) . . ?
O1 Nb2 Nb3 88.11(10) . . ?
Cl7 Nb2 Nb3 142.45(5) . . ?
Cl5 Nb2 Nb3 52.32(3) . . ?
Cl6 Nb2 Nb3 95.61(3) 7_556 . ?
Cl2 Nb2 Nb3 137.41(2) . . ?
Nb1 Nb2 Nb3 57.751(15) . . ?
Nb1 Nb2 Nb3 60.397(17) 7_556 . ?
Nb3 Nb2 Nb3 90.36(2) 7_556 . ?
O7 Nb2 Tl1B 26.0(18) . . ?
O1 Nb2 Tl1B 73.2(3) . . ?
Cl7 Nb2 Tl1B 19.68(14) . . ?
Cl5 Nb2 Tl1B 150.9(2) . . ?
Cl6 Nb2 Tl1B 105.6(3) 7_556 . ?
Cl2 Nb2 Tl1B 70.9(4) . . ?
Nb1 Nb2 Tl1B 90.5(5) . . ?
Nb1 Nb2 Tl1B 113.47(17) 7_556 . ?
Nb3 Nb2 Tl1B 64.0(3) 7_556 . ?
Nb3 Nb2 Tl1B 146.9(5) . . ?
O7 Nb2 Tl1A 25.3(17) . . ?
O1 Nb2 Tl1A 70.7(2) . . ?
Cl7 Nb2 Tl1A 20.55(12) . . ?
Cl5 Nb2 Tl1A 152.30(11) . . ?
Cl6 Nb2 Tl1A 108.41(19) 7_556 . ?
Cl2 Nb2 Tl1A 74.5(2) . . ?
Nb1 Nb2 Tl1A 86.2(3) . . ?
Nb1 Nb2 Tl1A 112.36(11) 7_556 . ?
Nb3 Nb2 Tl1A 61.13(19) 7_556 . ?
Nb3 Nb2 Tl1A 142.6(3) . . ?
Tl1B Nb2 Tl1A 4.3(2) . . ?
O7 Nb3 O2 94.7(14) 7_556 . ?
O7 Nb3 Cl7 11(2) 7_556 7_556 ?
O2 Nb3 Cl7 94.76(11) . 7_556 ?
O7 Nb3 Cl5 174.0(15) 7_556 . ?
O2 Nb3 Cl5 90.88(11) . . ?
Cl7 Nb3 Cl5 165.18(5) 7_556 . ?
O7 Nb3 Cl4 87.6(14) 7_556 7_556 ?
O2 Nb3 Cl4 174.32(11) . 7_556 ?
Cl7 Nb3 Cl4 86.44(5) 7_556 7_556 ?
Cl5 Nb3 Cl4 86.67(5) . 7_556 ?
O7 Nb3 Cl1 92(2) 7_556 . ?
O2 Nb3 Cl1 90.48(11) . . ?
Cl7 Nb3 Cl1 80.94(5) 7_556 . ?
Cl5 Nb3 Cl1 85.32(4) . . ?
Cl4 Nb3 Cl1 84.22(5) 7_556 . ?
O7 Nb3 Nb1 89.6(18) 7_556 . ?
O2 Nb3 Nb1 46.36(10) . . ?
Cl7 Nb3 Nb1 97.94(4) 7_556 . ?
Cl5 Nb3 Nb1 95.87(4) . . ?
Cl4 Nb3 Nb1 139.00(3) 7_556 . ?
Cl1 Nb3 Nb1 136.78(4) . . ?
O7 Nb3 Nb2 40(2) 7_556 7_556 ?
O2 Nb3 Nb2 92.55(10) . 7_556 ?
Cl7 Nb3 Nb2 51.66(4) 7_556 7_556 ?
Cl5 Nb3 Nb2 141.85(4) . 7_556 ?
Cl4 Nb3 Nb2 92.54(3) 7_556 7_556 ?
Cl1 Nb3 Nb2 132.60(3) . 7_556 ?
Nb1 Nb3 Nb2 61.118(17) . 7_556 ?
O7 Nb3 Nb1 83.4(19) 7_556 7_556 ?
O2 Nb3 Nb1 132.72(10) . 7_556 ?
Cl7 Nb3 Nb1 91.77(4) 7_556 7_556 ?
Cl5 Nb3 Nb1 94.46(4) . 7_556 ?
Cl4 Nb3 Nb1 52.68(3) 7_556 7_556 ?
Cl1 Nb3 Nb1 136.75(4) . 7_556 ?
Nb1 Nb3 Nb1 86.363(19) . 7_556 ?
Nb2 Nb3 Nb1 56.754(16) 7_556 7_556 ?
O7 Nb3 Nb2 130(2) 7_556 . ?
O2 Nb3 Nb2 89.06(10) . . ?
Cl7 Nb3 Nb2 141.19(5) 7_556 . ?
Cl5 Nb3 Nb2 52.42(3) . . ?
Cl4 Nb3 Nb2 93.49(3) 7_556 . ?
Cl1 Nb3 Nb2 137.72(3) . . ?
Nb1 Nb3 Nb2 58.391(17) . . ?
Nb2 Nb3 Nb2 89.64(2) 7_556 . ?
Nb1 Nb3 Nb2 59.150(16) 7_556 . ?
O7 Nb3 Tl1A 40(2) 7_556 7_556 ?
O2 Nb3 Tl1A 116.1(3) . 7_556 ?
Cl7 Nb3 Tl1A 31.4(3) 7_556 7_556 ?
Cl5 Nb3 Tl1A 134.7(3) . 7_556 ?
Cl4 Nb3 Tl1A 62.8(3) 7_556 7_556 ?
Cl1 Nb3 Tl1A 60.39(15) . 7_556 ?
Nb1 Nb3 Tl1A 129.3(3) . 7_556 ?
Nb2 Nb3 Tl1A 76.1(2) 7_556 7_556 ?
Nb1 Nb3 Tl1A 92.29(11) 7_556 7_556 ?
Nb2 Nb3 Tl1A 151.16(13) . 7_556 ?
O7 Nb3 Tl1B 36(2) 7_556 7_556 ?
O2 Nb3 Tl1B 112.4(4) . 7_556 ?
Cl7 Nb3 Tl1B 26.7(5) 7_556 7_556 ?
Cl5 Nb3 Tl1B 139.1(5) . 7_556 ?
Cl4 Nb3 Tl1B 66.8(4) 7_556 7_556 ?
Cl1 Nb3 Tl1B 62.4(3) . 7_556 ?
Nb1 Nb3 Tl1B 124.7(5) . 7_556 ?
Nb2 Nb3 Tl1B 72.9(3) 7_556 7_556 ?
Nb1 Nb3 Tl1B 93.19(17) 7_556 7_556 ?
Nb2 Nb3 Tl1B 152.34(17) . 7_556 ?
Tl1A Nb3 Tl1B 4.8(2) 7_556 7_556 ?
O2 Ti1 O2 180.00(12) . 5_556 ?
O2 Ti1 Cl8 89.32(10) . 2 ?
O2 Ti1 Cl8 90.68(10) 5_556 2 ?
O2 Ti1 Cl8 90.68(10) . 6_556 ?
O2 Ti1 Cl8 89.32(10) 5_556 6_556 ?
Cl8 Ti1 Cl8 180.0 2 6_556 ?
O2 Ti1 Cl3 94.99(10) . 5_556 ?
O2 Ti1 Cl3 85.01(10) 5_556 5_556 ?
Cl8 Ti1 Cl3 90.64(4) 2 5_556 ?
Cl8 Ti1 Cl3 89.36(4) 6_556 5_556 ?
O2 Ti1 Cl3 85.01(10) . . ?
O2 Ti1 Cl3 94.99(10) 5_556 . ?
Cl8 Ti1 Cl3 89.36(4) 2 . ?
Cl8 Ti1 Cl3 90.64(4) 6_556 . ?
Cl3 Ti1 Cl3 180.0 5_556 . ?
O2 Ti1 Nb1 145.93(10) . 5_556 ?
O2 Ti1 Nb1 34.07(10) 5_556 5_556 ?
Cl8 Ti1 Nb1 91.15(3) 2 5_556 ?
Cl8 Ti1 Nb1 88.85(3) 6_556 5_556 ?
Cl3 Ti1 Nb1 50.94(3) 5_556 5_556 ?
Cl3 Ti1 Nb1 129.06(3) . 5_556 ?
O2 Ti1 Nb1 34.07(10) . . ?
O2 Ti1 Nb1 145.93(10) 5_556 . ?
Cl8 Ti1 Nb1 88.85(3) 2 . ?
Cl8 Ti1 Nb1 91.15(3) 6_556 . ?
Cl3 Ti1 Nb1 129.06(3) 5_556 . ?
Cl3 Ti1 Nb1 50.94(3) . . ?
Nb1 Ti1 Nb1 180.000(9) 5_556 . ?
O2 Ti1 Tl1B 79.8(4) . 8_456 ?
O2 Ti1 Tl1B 100.2(4) 5_556 8_456 ?
Cl8 Ti1 Tl1B 49.35(13) 2 8_456 ?
Cl8 Ti1 Tl1B 130.65(13) 6_556 8_456 ?
Cl3 Ti1 Tl1B 44.4(2) 5_556 8_456 ?
Cl3 Ti1 Tl1B 135.6(3) . 8_456 ?
Nb1 Ti1 Tl1B 74.9(4) 5_556 8_456 ?
Nb1 Ti1 Tl1B 105.1(4) . 8_456 ?
O2 Ti1 Tl1B 100.2(4) . 4_545 ?
O2 Ti1 Tl1B 79.8(4) 5_556 4_545 ?
Cl8 Ti1 Tl1B 130.65(13) 2 4_545 ?
Cl8 Ti1 Tl1B 49.35(13) 6_556 4_545 ?
Cl3 Ti1 Tl1B 135.6(3) 5_556 4_545 ?
Cl3 Ti1 Tl1B 44.4(2) . 4_545 ?
Nb1 Ti1 Tl1B 105.1(4) 5_556 4_545 ?
Nb1 Ti1 Tl1B 74.9(4) . 4_545 ?
Tl1B Ti1 Tl1B 180.000(1) 8_456 4_545 ?
O2 Ti1 Tl1A 75.9(3) . 8_456 ?
O2 Ti1 Tl1A 104.1(3) 5_556 8_456 ?
Cl8 Ti1 Tl1A 49.06(8) 2 8_456 ?
Cl8 Ti1 Tl1A 130.94(8) 6_556 8_456 ?
Cl3 Ti1 Tl1A 46.61(16) 5_556 8_456 ?
Cl3 Ti1 Tl1A 133.39(16) . 8_456 ?
Nb1 Ti1 Tl1A 78.8(3) 5_556 8_456 ?
Nb1 Ti1 Tl1A 101.2(3) . 8_456 ?
Tl1B Ti1 Tl1A 4.0(2) 8_456 8_456 ?
Tl1B Ti1 Tl1A 176.0(2) 4_545 8_456 ?
O2 Ti1 Tl1A 104.1(3) . 4_545 ?
O2 Ti1 Tl1A 75.9(3) 5_556 4_545 ?
Cl8 Ti1 Tl1A 130.94(8) 2 4_545 ?
Cl8 Ti1 Tl1A 49.06(8) 6_556 4_545 ?
Cl3 Ti1 Tl1A 133.39(16) 5_556 4_545 ?
Cl3 Ti1 Tl1A 46.61(16) . 4_545 ?
Nb1 Ti1 Tl1A 101.2(3) 5_556 4_545 ?
Nb1 Ti1 Tl1A 78.8(3) . 4_545 ?
Tl1B Ti1 Tl1A 176.0(2) 8_456 4_545 ?
Tl1B Ti1 Tl1A 4.0(2) 4_545 4_545 ?
Tl1A Ti1 Tl1A 180.00(13) 8_456 4_545 ?
O1 Ti2 O1 105.0(2) . 2 ?
O1 Ti2 Cl8 91.66(11) . 2 ?
O1 Ti2 Cl8 91.14(11) 2 2 ?
O1 Ti2 Cl8 91.14(11) . . ?
O1 Ti2 Cl8 91.66(11) 2 . ?
Cl8 Ti2 Cl8 175.40(9) 2 . ?
O1 Ti2 Cl3 172.25(12) . 2 ?
O1 Ti2 Cl3 82.60(11) 2 2 ?
Cl8 Ti2 Cl3 89.49(5) 2 2 ?
Cl8 Ti2 Cl3 87.25(5) . 2 ?
O1 Ti2 Cl3 82.60(11) . . ?
O1 Ti2 Cl3 172.25(12) 2 . ?
Cl8 Ti2 Cl3 87.25(5) 2 . ?
Cl8 Ti2 Cl3 89.49(5) . . ?
Cl3 Ti2 Cl3 89.80(7) 2 . ?
O1 Ti2 Nb1 32.20(11) . . ?
O1 Ti2 Nb1 137.13(12) 2 . ?
Cl8 Ti2 Nb1 88.46(3) 2 . ?
Cl8 Ti2 Nb1 91.97(3) . . ?
Cl3 Ti2 Nb1 140.24(5) 2 . ?
Cl3 Ti2 Nb1 50.44(3) . . ?
O1 Ti2 Tl1A 84.3(2) . 2 ?
O1 Ti2 Tl1A 57.96(13) 2 2 ?
Cl8 Ti2 Tl1A 37.65(18) 2 2 ?
Cl8 Ti2 Tl1A 146.43(18) . 2 ?
Cl3 Ti2 Tl1A 101.1(2) 2 2 ?
Cl3 Ti2 Tl1A 122.62(11) . 2 ?
Nb1 Ti2 Tl1A 101.13(14) . 2 ?
O1 Ti2 Tl1A 57.96(13) . . ?
O1 Ti2 Tl1A 84.3(2) 2 . ?
Cl8 Ti2 Tl1A 146.43(18) 2 . ?
Cl8 Ti2 Tl1A 37.65(18) . . ?
Cl3 Ti2 Tl1A 122.62(11) 2 . ?
Cl3 Ti2 Tl1A 101.1(2) . . ?
Nb1 Ti2 Tl1A 73.18(11) . . ?
Tl1A Ti2 Tl1A 117.7(5) 2 . ?
O1 Ti2 Tl1B 81.0(4) . 2 ?
O1 Ti2 Tl1B 57.30(17) 2 2 ?
Cl8 Ti2 Tl1B 40.4(3) 2 2 ?
Cl8 Ti2 Tl1B 143.8(3) . 2 ?
Cl3 Ti2 Tl1B 104.7(4) 2 2 ?
Cl3 Ti2 Tl1B 123.89(17) . 2 ?
Nb1 Ti2 Tl1B 99.1(2) . 2 ?
Tl1A Ti2 Tl1B 4.0(2) 2 2 ?
Tl1A Ti2 Tl1B 113.9(6) . 2 ?
O1 Ti2 Tl1B 57.30(17) . . ?
O1 Ti2 Tl1B 81.0(4) 2 . ?
Cl8 Ti2 Tl1B 143.8(3) 2 . ?
Cl8 Ti2 Tl1B 40.4(3) . . ?
Cl3 Ti2 Tl1B 123.89(17) 2 . ?
Cl3 Ti2 Tl1B 104.7(4) . . ?
Nb1 Ti2 Tl1B 74.61(18) . . ?
Tl1A Ti2 Tl1B 113.9(6) 2 . ?
Tl1A Ti2 Tl1B 4.0(2) . . ?
Tl1B Ti2 Tl1B 110.2(8) 2 . ?
O1 Ti2 Tl2 65.2(4) . . ?
O1 Ti2 Tl2 76.5(4) 2 . ?
Cl8 Ti2 Tl2 35.6(4) 2 . ?
Cl8 Ti2 Tl2 148.9(4) . . ?
Cl3 Ti2 Tl2 118.8(4) 2 . ?
Cl3 Ti2 Tl2 106.1(4) . . ?
Nb1 Ti2 Tl2 78.6(4) . . ?
Tl1A Ti2 Tl2 22.5(4) 2 . ?
Tl1A Ti2 Tl2 111.7(5) . . ?
Tl1B Ti2 Tl2 21.0(4) 2 . ?
Tl1B Ti2 Tl2 108.6(5) . . ?
Nb3 Cl1 Nb3 164.86(9) 2_556 . ?
Nb3 Cl1 Tl1A 78.04(12) 2_556 8_456 ?
Nb3 Cl1 Tl1A 100.80(17) . 8_456 ?
Nb3 Cl1 Tl1A 100.80(17) 2_556 7_556 ?
Nb3 Cl1 Tl1A 78.04(12) . 7_556 ?
Tl1A Cl1 Tl1A 171.4(6) 8_456 7_556 ?
Nb3 Cl1 Tl1B 103.0(3) 2_556 7_556 ?
Nb3 Cl1 Tl1B 77.09(18) . 7_556 ?
Tl1A Cl1 Tl1B 175.7(7) 8_456 7_556 ?
Tl1A Cl1 Tl1B 4.9(3) 7_556 7_556 ?
Nb3 Cl1 Tl1B 77.09(18) 2_556 8_456 ?
Nb3 Cl1 Tl1B 103.0(3) . 8_456 ?
Tl1A Cl1 Tl1B 4.9(3) 8_456 8_456 ?
Tl1A Cl1 Tl1B 175.7(7) 7_556 8_456 ?
Tl1B Cl1 Tl1B 179.4(9) 7_556 8_456 ?
Nb3 Cl1 Tl2 77.8(6) 2_556 2_556 ?
Nb3 Cl1 Tl2 96.8(6) . 2_556 ?
Tl1A Cl1 Tl2 147.2(6) 8_456 2_556 ?
Tl1A Cl1 Tl2 26.7(7) 7_556 2_556 ?
Tl1B Cl1 Tl2 30.9(8) 7_556 2_556 ?
Tl1B Cl1 Tl2 149.5(6) 8_456 2_556 ?
Nb3 Cl1 Tl2 96.8(6) 2_556 . ?
Nb3 Cl1 Tl2 77.8(6) . . ?
Tl1A Cl1 Tl2 26.7(7) 8_456 . ?
Tl1A Cl1 Tl2 147.2(6) 7_556 . ?
Tl1B Cl1 Tl2 149.5(7) 7_556 . ?
Tl1B Cl1 Tl2 30.9(8) 8_456 . ?
Tl2 Cl1 Tl2 138.7(12) 2_556 . ?
Nb3 Cl1 Tl2 85.1(4) 2_556 7_456 ?
Nb3 Cl1 Tl2 94.8(4) . 7_456 ?
Tl1A Cl1 Tl2 7.9(4) 8_456 7_456 ?
Tl1A Cl1 Tl2 172.1(4) 7_556 7_456 ?
Tl1B Cl1 Tl2 171.8(5) 7_556 7_456 ?
Tl1B Cl1 Tl2 8.2(5) 8_456 7_456 ?
Tl2 Cl1 Tl2 154.6(6) 2_556 7_456 ?
Tl2 Cl1 Tl2 25.3(10) . 7_456 ?
Nb3 Cl1 Tl2 94.8(4) 2_556 8_556 ?
Nb3 Cl1 Tl2 85.1(4) . 8_556 ?
Tl1A Cl1 Tl2 172.1(4) 8_456 8_556 ?
Tl1A Cl1 Tl2 7.9(4) 7_556 8_556 ?
Tl1B Cl1 Tl2 8.2(5) 7_556 8_556 ?
Tl1B Cl1 Tl2 171.8(5) 8_456 8_556 ?
Tl2 Cl1 Tl2 25.3(10) 2_556 8_556 ?
Tl2 Cl1 Tl2 154.6(6) . 8_556 ?
Tl2 Cl1 Tl2 179.8(8) 7_456 8_556 ?
Nb3 Cl1 Tl1B 77.9(2) 2_556 1_556 ?
Nb3 Cl1 Tl1B 98.37(15) . 1_556 ?
Tl1A Cl1 Tl1B 151.4(2) 8_456 1_556 ?
Tl1A Cl1 Tl1B 23.9(5) 7_556 1_556 ?
Tl1B Cl1 Tl1B 27.5(7) 7_556 1_556 ?
Tl1B Cl1 Tl1B 152.8(3) 8_456 1_556 ?
Tl2 Cl1 Tl1B 6.6(7) 2_556 1_556 ?
Tl2 Cl1 Tl1B 145.3(7) . 1_556 ?
Tl2 Cl1 Tl1B 159.1(5) 7_456 1_556 ?
Tl2 Cl1 Tl1B 20.8(5) 8_556 1_556 ?
Nb3 Cl1 Tl1B 98.37(15) 2_556 2 ?
Nb3 Cl1 Tl1B 77.9(2) . 2 ?
Tl1A Cl1 Tl1B 23.9(5) 8_456 2 ?
Tl1A Cl1 Tl1B 151.4(2) 7_556 2 ?
Tl1B Cl1 Tl1B 152.8(3) 7_556 2 ?
Tl1B Cl1 Tl1B 27.5(7) 8_456 2 ?
Tl2 Cl1 Tl1B 145.3(7) 2_556 2 ?
Tl2 Cl1 Tl1B 6.6(7) . 2 ?
Tl2 Cl1 Tl1B 20.8(5) 7_456 2 ?
Tl2 Cl1 Tl1B 159.1(5) 8_556 2 ?
Tl1B Cl1 Tl1B 151.9(7) 1_556 2 ?
Nb2 Cl2 Nb2 130.87(8) 2 . ?
Nb2 Cl2 Tl1B 72.6(3) 2 2 ?
Nb2 Cl2 Tl1B 91.95(13) . 2 ?
Nb2 Cl2 Tl1B 91.95(13) 2 . ?
Nb2 Cl2 Tl1B 72.6(3) . . ?
Tl1B Cl2 Tl1B 142.8(7) 2 . ?
Nb2 Cl2 Tl1A 70.42(15) 2 2 ?
Nb2 Cl2 Tl1A 91.83(8) . 2 ?
Tl1B Cl2 Tl1A 3.1(2) 2 2 ?
Tl1B Cl2 Tl1A 140.0(5) . 2 ?
Nb2 Cl2 Tl1A 91.83(8) 2 . ?
Nb2 Cl2 Tl1A 70.42(15) . . ?
Tl1B Cl2 Tl1A 140.0(5) 2 . ?
Tl1B Cl2 Tl1A 3.1(2) . . ?
Tl1A Cl2 Tl1A 137.2(4) 2 . ?
Nb2 Cl2 Tl2 94.9(5) 2 . ?
Nb2 Cl2 Tl2 70.4(5) . . ?
Tl1B Cl2 Tl2 23.9(5) 2 . ?
Tl1B Cl2 Tl2 136.2(6) . . ?
Tl1A Cl2 Tl2 25.3(5) 2 . ?
Tl1A Cl2 Tl2 133.2(5) . . ?
Nb2 Cl2 Tl2 70.4(5) 2 2 ?
Nb2 Cl2 Tl2 94.9(5) . 2 ?
Tl1B Cl2 Tl2 136.2(6) 2 2 ?
Tl1B Cl2 Tl2 23.9(5) . 2 ?
Tl1A Cl2 Tl2 133.2(5) 2 2 ?
Tl1A Cl2 Tl2 25.3(5) . 2 ?
Tl2 Cl2 Tl2 145.0(10) . 2 ?
Ti1 Cl3 Ti2 89.43(4) . . ?
Ti1 Cl3 Nb1 82.52(4) . . ?
Ti2 Cl3 Nb1 81.28(4) . . ?
Ti1 Cl3 Tl1B 104.2(3) . 4_545 ?
Ti2 Cl3 Tl1B 162.1(2) . 4_545 ?
Nb1 Cl3 Tl1B 111.6(5) . 4_545 ?
Ti1 Cl3 Tl1A 102.20(16) . 4_545 ?
Ti2 Cl3 Tl1A 160.00(19) . 4_545 ?
Nb1 Cl3 Tl1A 116.0(3) . 4_545 ?
Tl1B Cl3 Tl1A 5.0(3) 4_545 4_545 ?
Ti1 Cl3 Tl2 84.3(5) . 5_556 ?
Ti2 Cl3 Tl2 153.6(5) . 5_556 ?
Nb1 Cl3 Tl2 123.0(5) . 5_556 ?
Tl1B Cl3 Tl2 24.2(7) 4_545 5_556 ?
Tl1A Cl3 Tl2 20.1(6) 4_545 5_556 ?
Ti1 Cl3 Tl2 93.3(5) . 3_545 ?
Ti2 Cl3 Tl2 172.8(5) . 3_545 ?
Nb1 Cl3 Tl2 92.5(5) . 3_545 ?
Tl1B Cl3 Tl2 21.1(6) 4_545 3_545 ?
Tl1A Cl3 Tl2 24.5(5) 4_545 3_545 ?
Tl2 Cl3 Tl2 33.5(9) 5_556 3_545 ?
Ti1 Cl3 Tl1A 79.96(8) . 6_556 ?
Ti2 Cl3 Tl1A 168.44(14) . 6_556 ?
Nb1 Cl3 Tl1A 101.7(2) . 6_556 ?
Tl1B Cl3 Tl1A 25.26(14) 4_545 6_556 ?
Tl1A Cl3 Tl1A 25.13(18) 4_545 6_556 ?
Tl2 Cl3 Tl1A 21.3(5) 5_556 6_556 ?
Tl2 Cl3 Tl1A 17.5(5) 3_545 6_556 ?
Ti1 Cl3 Tl1B 79.34(12) . 6_556 ?
Ti2 Cl3 Tl1B 166.3(3) . 6_556 ?
Nb1 Cl3 Tl1B 104.7(3) . 6_556 ?
Tl1B Cl3 Tl1B 25.2(3) 4_545 6_556 ?
Tl1A Cl3 Tl1B 24.39(10) 4_545 6_556 ?
Tl2 Cl3 Tl1B 18.3(6) 5_556 6_556 ?
Tl2 Cl3 Tl1B 20.1(6) 3_545 6_556 ?
Tl1A Cl3 Tl1B 3.24(17) 6_556 6_556 ?
Nb1 Cl4 Nb3 74.00(4) . 7_556 ?
Nb1 Cl4 Tl1A 111.3(3) . . ?
Nb3 Cl4 Tl1A 77.8(2) 7_556 . ?
Nb1 Cl4 Tl2 134.8(6) . 8 ?
Nb3 Cl4 Tl2 96.3(6) 7_556 8 ?
Tl1A Cl4 Tl2 26.0(6) . 8 ?
Nb1 Cl4 Tl1B 107.7(4) . . ?
Nb3 Cl4 Tl1B 75.2(3) 7_556 . ?
Tl1A Cl4 Tl1B 3.8(2) . . ?
Tl2 Cl4 Tl1B 29.8(7) 8 . ?
Nb1 Cl4 Tl2 105.8(4) . 7_556 ?
Nb3 Cl4 Tl2 56.2(4) 7_556 7_556 ?
Tl1A Cl4 Tl2 107.7(5) . 7_556 ?
Tl2 Cl4 Tl2 104.2(7) 8 7_556 ?
Tl1B Cl4 Tl2 107.9(5) . 7_556 ?
Nb1 Cl4 Tl1B 72.83(12) . 4_545 ?
Nb3 Cl4 Tl1B 137.25(14) 7_556 4_545 ?
Tl1A Cl4 Tl1B 139.9(3) . 4_545 ?
Tl2 Cl4 Tl1B 126.3(6) 8 4_545 ?
Tl1B Cl4 Tl1B 141.1(3) . 4_545 ?
Tl2 Cl4 Tl1B 109.2(5) 7_556 4_545 ?
Nb1 Cl4 Tl2 107.2(4) . 2 ?
Nb3 Cl4 Tl2 88.9(4) 7_556 2 ?
Tl1A Cl4 Tl2 13.8(4) . 2 ?
Tl2 Cl4 Tl2 27.6(10) 8 2 ?
Tl1B Cl4 Tl2 14.7(5) . 2 ?
Tl2 Cl4 Tl2 121.2(5) 7_556 2 ?
Tl1B Cl4 Tl2 126.4(5) 4_545 2 ?
Nb1 Cl4 Tl1B 125.4(3) . 7 ?
Nb3 Cl4 Tl1B 104.1(3) 7_556 7 ?
Tl1A Cl4 Tl1B 27.1(5) . 7 ?
Tl2 Cl4 Tl1B 13.8(6) 8 7 ?
Tl1B Cl4 Tl1B 30.5(7) . 7 ?
Tl2 Cl4 Tl1B 118.0(5) 7_556 7 ?
Tl1B Cl4 Tl1B 116.90(18) 4_545 7 ?
Tl2 Cl4 Tl1B 21.3(6) 2 7 ?
Nb1 Cl4 Tl1A 122.80(18) . 7 ?
Nb3 Cl4 Tl1A 101.45(18) 7_556 7 ?
Tl1A Cl4 Tl1A 24.0(4) . 7 ?
Tl2 Cl4 Tl1A 14.6(6) 8 7 ?
Tl1B Cl4 Tl1A 27.3(5) . 7 ?
Tl2 Cl4 Tl1A 118.5(4) 7_556 7 ?
Tl1B Cl4 Tl1A 119.01(11) 4_545 7 ?
Tl2 Cl4 Tl1A 17.9(5) 2 7 ?
Tl1B Cl4 Tl1A 3.4(2) 7 7 ?
Nb1 Cl4 Tl1A 72.62(7) . 4_545 ?
Nb3 Cl4 Tl1A 138.05(9) 7_556 4_545 ?
Tl1A Cl4 Tl1A 138.50(18) . 4_545 ?
Tl2 Cl4 Tl1A 125.3(6) 8 4_545 ?
Tl1B Cl4 Tl1A 139.6(3) . 4_545 ?
Tl2 Cl4 Tl1A 110.7(5) 7_556 4_545 ?
Tl1B Cl4 Tl1A 1.51(16) 4_545 4_545 ?
Tl2 Cl4 Tl1A 124.9(4) 2 4_545 ?
Tl1B Cl4 Tl1A 115.73(19) 7 4_545 ?
Tl1A Cl4 Tl1A 117.79(11) 7 4_545 ?
Tl2 Cl5 Nb3 124.9(10) . . ?
Tl2 Cl5 Nb2 153.0(10) . . ?
Nb3 Cl5 Nb2 75.26(4) . . ?
Tl2 Cl5 Tl1B 31.3(10) . 2 ?
Nb3 Cl5 Tl1B 146.8(5) . 2 ?
Nb2 Cl5 Tl1B 122.0(2) . 2 ?
Tl2 Cl5 Tl1A 19.6(11) . 8_456 ?
Nb3 Cl5 Tl1A 105.75(13) . 8_456 ?
Nb2 Cl5 Tl1A 156.3(2) . 8_456 ?
Tl1B Cl5 Tl1A 46.4(3) 2 8_456 ?
Tl2 Cl5 Tl1A 30.1(10) . 2 ?
Nb3 Cl5 Tl1A 142.2(3) . 2 ?
Nb2 Cl5 Tl1A 122.92(12) . 2 ?
Tl1B Cl5 Tl1A 4.6(3) 2 2 ?
Tl1A Cl5 Tl1A 43.6(2) 8_456 2 ?
Tl2 Cl5 Tl1B 21.5(11) . 8_456 ?
Nb3 Cl5 Tl1B 104.72(19) . 8_456 ?
Nb2 Cl5 Tl1B 153.1(3) . 8_456 ?
Tl1B Cl5 Tl1B 46.3(5) 2 8_456 ?
Tl1A Cl5 Tl1B 3.4(2) 8_456 8_456 ?
Tl1A Cl5 Tl1B 43.2(2) 2 8_456 ?
Tl2 Cl5 Tl2 19.5(15) . 7_456 ?
Nb3 Cl5 Tl2 124.2(5) . 7_456 ?
Nb2 Cl5 Tl2 136.2(5) . 7_456 ?
Tl1B Cl5 Tl2 23.5(7) 2 7_456 ?
Tl1A Cl5 Tl2 25.2(5) 8_456 7_456 ?
Tl1A Cl5 Tl2 19.7(5) 2 7_456 ?
Tl1B Cl5 Tl2 24.1(5) 8_456 7_456 ?
Nb1 Cl6 Nb2 72.97(4) . 7_556 ?
Nb1 Cl6 Tl2 124.1(6) . 3_545 ?
Nb2 Cl6 Tl2 162.7(6) 7_556 3_545 ?
Nb1 Cl6 Tl1B 97.41(14) . 4_545 ?
Nb2 Cl6 Tl1B 170.03(17) 7_556 4_545 ?
Tl2 Cl6 Tl1B 27.2(6) 3_545 4_545 ?
Nb1 Cl6 Tl1A 97.60(9) . 4_545 ?
Nb2 Cl6 Tl1A 170.57(9) 7_556 4_545 ?
Tl2 Cl6 Tl1A 26.7(6) 3_545 4_545 ?
Tl1B Cl6 Tl1A 2.3(2) 4_545 4_545 ?
Nb1 Cl6 Tl1A 122.18(13) . 6_556 ?
Nb2 Cl6 Tl1A 154.24(9) 7_556 6_556 ?
Tl2 Cl6 Tl1A 17.0(6) 3_545 6_556 ?
Tl1B Cl6 Tl1A 34.43(17) 4_545 6_556 ?
Tl1A Cl6 Tl1A 32.82(15) 4_545 6_556 ?
Nb1 Cl6 Tl1B 120.66(18) . 6_556 ?
Nb2 Cl6 Tl1B 154.65(12) 7_556 6_556 ?
Tl2 Cl6 Tl1B 17.8(6) 3_545 6_556 ?
Tl1B Cl6 Tl1B 33.8(3) 4_545 6_556 ?
Tl1A Cl6 Tl1B 32.08(10) 4_545 6_556 ?
Tl1A Cl6 Tl1B 1.57(17) 6_556 6_556 ?
Nb1 Cl6 Tl2 95.8(4) . 7_556 ?
Nb2 Cl6 Tl2 57.3(4) 7_556 7_556 ?
Tl2 Cl6 Tl2 117.9(6) 3_545 7_556 ?
Tl1B Cl6 Tl2 122.7(5) 4_545 7_556 ?
Tl1A Cl6 Tl2 124.9(4) 4_545 7_556 ?
Tl1A Cl6 Tl2 132.4(4) 6_556 7_556 ?
Tl1B Cl6 Tl2 133.8(4) 6_556 7_556 ?
Nb1 Cl6 Tl2 101.7(4) . 5_556 ?
Nb2 Cl6 Tl2 164.2(4) 7_556 5_556 ?
Tl2 Cl6 Tl2 25.2(10) 3_545 5_556 ?
Tl1B Cl6 Tl2 18.3(5) 4_545 5_556 ?
Tl1A Cl6 Tl2 16.1(4) 4_545 5_556 ?
Tl1A Cl6 Tl2 21.6(4) 6_556 5_556 ?
Tl1B Cl6 Tl2 20.3(4) 6_556 5_556 ?
Tl2 Cl6 Tl2 138.5(8) 7_556 5_556 ?
Nb1 Cl6 Tl1B 91.4(3) . 7_556 ?
Nb2 Cl6 Tl1B 48.1(2) 7_556 7_556 ?
Tl2 Cl6 Tl1B 122.8(7) 3_545 7_556 ?
Tl1B Cl6 Tl1B 136.8(2) 4_545 7_556 ?
Tl1A Cl6 Tl1B 134.50(11) 4_545 7_556 ?
Tl1A Cl6 Tl1B 107.6(3) 6_556 7_556 ?
Tl1B Cl6 Tl1B 107.6(2) 6_556 7_556 ?
Tl2 Cl6 Tl1B 98.1(4) 7_556 7_556 ?
Tl2 Cl6 Tl1B 118.5(4) 5_556 7_556 ?
O7 Cl7 Tl1B 143(5) . . ?
O7 Cl7 Tl1A 136(5) . . ?
Tl1B Cl7 Tl1A 8.4(5) . . ?
O7 Cl7 Nb2 34(5) . . ?
Tl1B Cl7 Nb2 137.2(3) . . ?
Tl1A Cl7 Nb2 136.63(18) . . ?
O7 Cl7 Nb3 42(5) . 7_556 ?
Tl1B Cl7 Nb3 121.3(9) . 7_556 ?
Tl1A Cl7 Nb3 113.2(5) . 7_556 ?
Nb2 Cl7 Nb3 76.14(6) . 7_556 ?
O7 Cl7 Tl2 144(5) . 2 ?
Tl1B Cl7 Tl2 19.4(10) . 2 ?
Tl1A Cl7 Tl2 26.5(7) . 2 ?
Nb2 Cl7 Tl2 123.7(6) . 2 ?
Nb3 Cl7 Tl2 138.6(6) 7_556 2 ?
O7 Cl7 Tl2 126(5) . 8 ?
Tl1B Cl7 Tl2 22.5(11) . 8 ?
Tl1A Cl7 Tl2 14.5(7) . 8 ?
Nb2 Cl7 Tl2 137.5(6) . 8 ?
Nb3 Cl7 Tl2 98.8(6) 7_556 8 ?
Tl2 Cl7 Tl2 40.9(11) 2 8 ?
O7 Cl7 Tl1A 139(5) . 7 ?
Tl1B Cl7 Tl1A 5.2(3) . 7 ?
Tl1A Cl7 Tl1A 8.9(6) . 7 ?
Nb2 Cl7 Tl1A 132.06(9) . 7 ?
Nb3 Cl7 Tl1A 121.3(3) 7_556 7 ?
Tl2 Cl7 Tl1A 17.7(6) 2 7 ?
Tl2 Cl7 Tl1A 23.2(6) 8 7 ?
O7 Cl7 Tl1B 136(5) . 7 ?
Tl1B Cl7 Tl1B 7.0(9) . 7 ?
Tl1A Cl7 Tl1B 6.1(5) . 7 ?
Nb2 Cl7 Tl1B 132.03(13) . 7 ?
Nb3 Cl7 Tl1B 117.6(4) 7_556 7 ?
Tl2 Cl7 Tl1B 21.3(7) 2 7 ?
Tl2 Cl7 Tl1B 19.8(7) 8 7 ?
Tl1A Cl7 Tl1B 3.80(19) 7 7 ?
Cl7 O7 Nb2 136(6) . . ?
Cl7 O7 Nb3 126(6) . 7_556 ?
Nb2 O7 Nb3 97(4) . 7_556 ?
Cl7 O7 Tl1B 29(4) . . ?
Nb2 O7 Tl1B 135(3) . . ?
Nb3 O7 Tl1B 117(2) 7_556 . ?
Cl7 O7 Tl1A 35(4) . . ?
Nb2 O7 Tl1A 136(2) . . ?
Nb3 O7 Tl1A 110(2) 7_556 . ?
Tl1B O7 Tl1A 7.1(4) . . ?
Cl7 O7 Tl2 47(4) . 8 ?
Nb2 O7 Tl2 140(2) . 8 ?
Nb3 O7 Tl2 95.5(19) 7_556 8 ?
Tl1B O7 Tl2 22.1(11) . 8 ?
Tl1A O7 Tl2 15.1(8) . 8 ?
Cl7 O7 Tl2 31(4) . 2 ?
Nb2 O7 Tl2 119(2) . 2 ?
Nb3 O7 Tl2 132(2) 7_556 2 ?
Tl1B O7 Tl2 16.4(9) . 2 ?
Tl1A O7 Tl2 21.8(9) . 2 ?
Tl2 O7 Tl2 36.3(12) 8 2 ?
Cl7 O7 Tl1A 36(4) . 7 ?
Nb2 O7 Tl1A 129(2) . 7 ?
Nb3 O7 Tl1A 116(2) 7_556 7 ?
Tl1B O7 Tl1A 8.2(8) . 7 ?
Tl1A O7 Tl1A 7.5(6) . 7 ?
Tl2 O7 Tl1A 20.3(7) 8 7 ?
Tl2 O7 Tl1A 16.1(6) 2 7 ?
Ti1 Cl8 Ti2 92.87(5) 2 . ?
Ti1 Cl8 Tl1A 142.21(13) 2 . ?
Ti2 Cl8 Tl1A 114.5(2) . . ?
Ti1 Cl8 Tl1B 141.1(2) 2 . ?
Ti2 Cl8 Tl1B 111.1(4) . . ?
Tl1A Cl8 Tl1B 5.4(3) . . ?
Ti1 Cl8 Tl2 110.1(6) 2 2 ?
Ti2 Cl8 Tl2 119.4(6) . 2 ?
Tl1A Cl8 Tl2 34.1(7) . 2 ?
Tl1B Cl8 Tl2 31.4(7) . 2 ?
Ti1 Cl8 Tl2 125.4(6) 2 8 ?
Ti2 Cl8 Tl2 140.6(6) . 8 ?
Tl1A Cl8 Tl2 28.3(7) . 8 ?
Tl1B Cl8 Tl2 32.9(8) . 8 ?
Tl2 Cl8 Tl2 44.0(12) 2 8 ?
Ti1 Cl8 Tl1B 99.04(18) 2 7 ?
Ti2 Cl8 Tl1B 151.5(5) . 7 ?
Tl1A Cl8 Tl1B 45.1(3) . 7 ?
Tl1B Cl8 Tl1B 46.6(5) . 7 ?
Tl2 Cl8 Tl1B 32.0(8) 2 7 ?
Tl2 Cl8 Tl1B 30.2(6) 8 7 ?
Ti1 Cl8 Tl1A 99.91(11) 2 7 ?
Ti2 Cl8 Tl1A 146.3(3) . 7 ?
Tl1A Cl8 Tl1A 43.2(2) . 7 ?
Tl1B Cl8 Tl1A 44.1(3) . 7 ?
Tl2 Cl8 Tl1A 26.9(7) 2 7 ?
Tl2 Cl8 Tl1A 32.1(6) 8 7 ?
Tl1B Cl8 Tl1A 5.3(3) 7 7 ?
Ti2 O1 Nb2 151.4(2) . . ?
Ti2 O1 Nb1 117.67(18) . . ?
Nb2 O1 Nb1 89.56(14) . . ?
Ti2 O1 Tl1B 99.3(2) . . ?
Nb2 O1 Tl1B 78.8(3) . . ?
Nb1 O1 Tl1B 107.3(4) . . ?
Ti2 O1 Tl1A 98.52(16) . . ?
Nb2 O1 Tl1A 81.7(2) . . ?
Nb1 O1 Tl1A 103.9(3) . . ?
Tl1B O1 Tl1A 4.7(2) . . ?
Ti2 O1 Tl2 92.5(5) . . ?
Nb2 O1 Tl2 70.6(5) . . ?
Nb1 O1 Tl2 105.6(5) . . ?
Tl1B O1 Tl2 134.2(7) . . ?
Tl1A O1 Tl2 138.9(6) . . ?
Ti2 O1 Tl1B 76.1(4) . 2 ?
Nb2 O1 Tl1B 81.0(4) . 2 ?
Nb1 O1 Tl1B 125.99(18) . 2 ?
Tl1B O1 Tl1B 122.2(7) . 2 ?
Tl1A O1 Tl1B 126.6(5) . 2 ?
Tl2 O1 Tl1B 21.8(5) . 2 ?
Ti2 O1 Tl1A 73.0(2) . 2 ?
Nb2 O1 Tl1A 84.6(3) . 2 ?
Nb1 O1 Tl1A 125.30(15) . 2 ?
Tl1B O1 Tl1A 124.4(6) . 2 ?
Tl1A O1 Tl1A 128.6(4) . 2 ?
Tl2 O1 Tl1A 23.0(5) . 2 ?
Tl1B O1 Tl1A 3.7(2) 2 2 ?
Ti2 O1 Tl2 81.4(4) . 2 ?
Nb2 O1 Tl2 90.2(4) . 2 ?
Nb1 O1 Tl2 124.6(4) . 2 ?
Tl1B O1 Tl2 20.2(5) . 2 ?
Tl1A O1 Tl2 22.1(5) . 2 ?
Tl2 O1 Tl2 126.2(7) . 2 ?
Tl1B O1 Tl2 108.6(5) 2 2 ?
Tl1A O1 Tl2 109.8(4) 2 2 ?
Ti2 O1 Tl2 91.0(4) . 8 ?
Nb2 O1 Tl2 94.7(4) . 8 ?
Nb1 O1 Tl2 95.8(4) . 8 ?
Tl1B O1 Tl2 19.9(6) . 8 ?
Tl1A O1 Tl2 15.5(5) . 8 ?
Tl2 O1 Tl2 153.6(4) . 8 ?
Tl1B O1 Tl2 137.7(4) 2 8 ?
Tl1A O1 Tl2 138.8(4) 2 8 ?
Tl2 O1 Tl2 29.1(8) 2 8 ?
Ti1 O2 Nb3 157.7(2) . . ?
Ti1 O2 Nb1 112.55(16) . . ?
Nb3 O2 Nb1 87.75(13) . . ?
Ti1 O2 Tl2 93.2(5) . . ?
Nb3 O2 Tl2 68.2(5) . . ?
Nb1 O2 Tl2 117.4(5) . . ?
Ti1 O2 Tl1A 79.1(3) . 8_456 ?
Nb3 O2 Tl1A 79.6(3) . 8_456 ?
Nb1 O2 Tl1A 137.1(2) . 8_456 ?
Tl2 O2 Tl1A 20.7(5) . 8_456 ?
Ti1 O2 Tl1B 75.2(4) . 8_456 ?
Nb3 O2 Tl1B 83.3(4) . 8_456 ?
Nb1 O2 Tl1B 139.3(3) . 8_456 ?
Tl2 O2 Tl1B 24.1(6) . 8_456 ?
Tl1A O2 Tl1B 4.0(2) 8_456 8_456 ?
Ti1 O2 Tl1B 129.0(2) . 7_556 ?
Nb3 O2 Tl1B 45.8(3) . 7_556 ?
Nb1 O2 Tl1B 107.47(19) . 7_556 ?
Tl2 O2 Tl1B 95.4(6) . 7_556 ?
Tl1A O2 Tl1B 92.6(4) 8_456 7_556 ?
Tl1B O2 Tl1B 94.3(5) 8_456 7_556 ?
Ti1 O2 Tl1A 130.38(16) . 7_556 ?
Nb3 O2 Tl1A 42.9(2) . 7_556 ?
Nb1 O2 Tl1A 108.44(14) . 7_556 ?
Tl2 O2 Tl1A 91.8(5) . 7_556 ?
Tl1A O2 Tl1A 89.6(3) 8_456 7_556 ?
Tl1B O2 Tl1A 91.4(4) 8_456 7_556 ?
Tl1B O2 Tl1A 3.7(2) 7_556 7_556 ?
Tl1B Tl1A Tl2 146(3) . 8 ?
Tl1B Tl1A Tl2 63(3) . 2 ?
Tl2 Tl1A Tl2 90.6(17) 8 2 ?
Tl1B Tl1A Cl7 65(2) . . ?
Tl2 Tl1A Cl7 145.9(15) 8 . ?
Tl2 Tl1A Cl7 123.3(15) 2 . ?
Tl1B Tl1A Tl1A 101(3) . 7 ?
Tl2 Tl1A Tl1A 50.3(14) 8 7 ?
Tl2 Tl1A Tl1A 40.3(12) 2 7 ?
Cl7 Tl1A Tl1A 163.3(12) . 7 ?
Tl1B Tl1A Tl1B 108(3) . 7 ?
Tl2 Tl1A Tl1B 43.7(15) 8 7 ?
Tl2 Tl1A Tl1B 47.1(13) 2 7 ?
Cl7 Tl1A Tl1B 168.8(10) . 7 ?
Tl1A Tl1A Tl1B 7.2(3) 7 7 ?
Tl1B Tl1A O7 73(3) . . ?
Tl2 Tl1A O7 140(2) 8 . ?
Tl2 Tl1A O7 127.6(18) 2 . ?
Cl7 Tl1A O7 8.9(14) . . ?
Tl1A Tl1A O7 164.5(13) 7 . ?
Tl1B Tl1A O7 166.1(12) 7 . ?
Tl1B Tl1A Cl8 110(3) . . ?
Tl2 Tl1A Cl8 83.3(14) 8 . ?
Tl2 Tl1A Cl8 78.1(11) 2 . ?
Cl7 Tl1A Cl8 99.1(2) . . ?
Tl1A Tl1A Cl8 76.5(4) 7 . ?
Tl1B Tl1A Cl8 74.3(5) 7 . ?
O7 Tl1A Cl8 92.2(13) . . ?
Tl1B Tl1A Cl5 140(3) . 8 ?
Tl2 Tl1A Cl5 24.6(13) 8 8 ?
Tl2 Tl1A Cl5 106.8(12) 2 8 ?
Cl7 Tl1A Cl5 127.9(4) . 8 ?
Tl1A Tl1A Cl5 68.5(7) 7 8 ?
Tl1B Tl1A Cl5 63.1(8) 7 8 ?
O7 Tl1A Cl5 125.4(12) . 8 ?
Cl8 Tl1A Cl5 104.6(5) . 8 ?
Tl1B Tl1A Cl5 51(2) . 2 ?
Tl2 Tl1A Cl5 115.6(13) 8 2 ?
Tl2 Tl1A Cl5 31.5(11) 2 2 ?
Cl7 Tl1A Cl5 95.6(6) . 2 ?
Tl1A Tl1A Cl5 67.9(6) 7 2 ?
Tl1B Tl1A Cl5 73.4(7) 7 2 ?
O7 Tl1A Cl5 97.9(12) . 2 ?
Cl8 Tl1A Cl5 64.90(14) . 2 ?
Cl5 Tl1A Cl5 136.4(2) 8 2 ?
Tl1B Tl1A Cl1 114(2) . 7_556 ?
Tl2 Tl1A Cl1 82.2(14) 8 7_556 ?
Tl2 Tl1A Cl1 158.2(11) 2 7_556 ?
Cl7 Tl1A Cl1 67.36(19) . 7_556 ?
Tl1A Tl1A Cl1 128.8(9) 7 7_556 ?
Tl1B Tl1A Cl1 123.8(10) 7 7_556 ?
O7 Tl1A Cl1 66.1(11) . 7_556 ?
Cl8 Tl1A Cl1 121.1(5) . 7_556 ?
Cl5 Tl1A Cl1 60.7(3) 8 7_556 ?
Cl5 Tl1A Cl1 162.2(5) 2 7_556 ?
Tl1B Tl1A Cl3 61(2) . 4 ?
Tl2 Tl1A Cl3 112.9(14) 8 4 ?
Tl2 Tl1A Cl3 107.7(13) 2 4 ?
Cl7 Tl1A Cl3 63.5(3) . 4 ?
Tl1A Tl1A Cl3 119.1(6) 7 4 ?
Tl1B Tl1A Cl3 122.2(5) 7 4 ?
O7 Tl1A Cl3 70.8(14) . 4 ?
Cl8 Tl1A Cl3 162.2(4) . 4 ?
Cl5 Tl1A Cl3 89.97(17) 8 4 ?
Cl5 Tl1A Cl3 111.2(6) 2 4 ?
Cl1 Tl1A Cl3 57.50(10) 7_556 4 ?
Tl1B Tl1A Cl4 131(2) . . ?
Tl2 Tl1A Cl4 83.4(14) 8 . ?
Tl2 Tl1A Cl4 140.6(12) 2 . ?
Cl7 Tl1A Cl4 68.3(3) . . ?
Tl1A Tl1A Cl4 121.3(11) 7 . ?
Tl1B Tl1A Cl4 114.9(13) 7 . ?
O7 Tl1A Cl4 59.7(14) . . ?
Cl8 Tl1A Cl4 62.5(2) . . ?
Cl5 Tl1A Cl4 82.8(4) 8 . ?
Cl5 Tl1A Cl4 120.69(18) 2 . ?
Cl1 Tl1A Cl4 59.3(2) 7_556 . ?
Cl3 Tl1A Cl4 110.50(18) 4 . ?
Tl1B Tl1A Cl8 80(2) . 7 ?
Tl2 Tl1A Cl8 69.8(13) 8 7 ?
Tl2 Tl1A Cl8 69.3(11) 2 7 ?
Cl7 Tl1A Cl8 122.3(5) . 7 ?
Tl1A Tl1A Cl8 60.3(3) 7 7 ?
Tl1B Tl1A Cl8 62.8(3) 7 7 ?
O7 Tl1A Cl8 130.1(14) . 7 ?
Cl8 Tl1A Cl8 136.8(2) . 7 ?
Cl5 Tl1A Cl8 61.12(14) 8 7 ?
Cl5 Tl1A Cl8 96.5(3) 2 7 ?
Cl1 Tl1A Cl8 88.85(15) 7_556 7 ?
Cl3 Tl1A Cl8 59.43(16) 4 7 ?
Cl4 Tl1A Cl8 141.2(5) . 7 ?
Tl1B Tl1A Nb3 100(2) . 7_556 ?
Tl2 Tl1A Nb3 110.6(14) 8 7_556 ?
Tl2 Tl1A Nb3 156.5(13) 2 7_556 ?
Cl7 Tl1A Nb3 35.5(2) . 7_556 ?
Tl1A Tl1A Nb3 159.0(12) 7 7_556 ?
Tl1B Tl1A Nb3 151.9(14) 7 7_556 ?
O7 Tl1A Nb3 29.6(12) . 7_556 ?
Cl8 Tl1A Nb3 94.1(2) . 7_556 ?
Cl5 Tl1A Nb3 96.6(4) 8 7_556 ?
Cl5 Tl1A Nb3 125.3(3) 2 7_556 ?
Cl1 Tl1A Nb3 41.56(9) 7_556 7_556 ?
Cl3 Tl1A Nb3 73.85(12) 4 7_556 ?
Cl4 Tl1A Nb3 39.34(10) . 7_556 ?
Cl8 Tl1A Nb3 126.43(16) 7 7_556 ?
Tl1B Tl1A O1 87(2) . . ?
Tl2 Tl1A O1 122.7(15) 8 . ?
Tl2 Tl1A O1 105.7(12) 2 . ?
Cl7 Tl1A O1 49.77(14) . . ?
Tl1A Tl1A O1 123.9(4) 7 . ?
Tl1B Tl1A O1 123.1(3) 7 . ?
O7 Tl1A O1 43.1(13) . . ?
Cl8 Tl1A O1 49.30(10) . . ?
Cl5 Tl1A O1 131.3(5) 8 . ?
Cl5 Tl1A O1 75.89(19) 2 . ?
Cl1 Tl1A O1 95.49(18) 7_556 . ?
Cl3 Tl1A O1 113.2(3) 4 . ?
Cl4 Tl1A O1 49.53(11) . . ?
Cl8 Tl1A O1 167.2(6) 7 . ?
Nb3 Tl1A O1 54.83(9) 7_556 . ?
Tl1B Tl1A Cl6 29(2) . 4 ?
Tl2 Tl1A Cl6 117.7(13) 8 4 ?
Tl2 Tl1A Cl6 53.4(12) 2 4 ?
Cl7 Tl1A Cl6 88.9(6) . 4 ?
Tl1A Tl1A Cl6 81.0(8) 7 4 ?
Tl1B Tl1A Cl6 87.7(10) 7 4 ?
O7 Tl1A Cl6 97.6(15) . 4 ?
Cl8 Tl1A Cl6 124.9(4) . 4 ?
Cl5 Tl1A Cl6 112.56(18) 8 4 ?
Cl5 Tl1A Cl6 60.1(3) 2 4 ?
Cl1 Tl1A Cl6 112.3(3) 7_556 4 ?
Cl3 Tl1A Cl6 55.2(3) 4 4 ?
Cl4 Tl1A Cl6 157.2(4) . 4 ?
Cl8 Tl1A Cl6 51.5(2) 7 4 ?
Nb3 Tl1A Cl6 119.3(4) 7_556 4 ?
O1 Tl1A Cl6 115.9(4) . 4 ?
Tl1B Tl1A Nb2 70(2) . . ?
Tl2 Tl1A Nb2 143.7(15) 8 . ?
Tl2 Tl1A Nb2 113.8(12) 2 . ?
Cl7 Tl1A Nb2 22.82(10) . . ?
Tl1A Tl1A Nb2 146.4(5) 7 . ?
Tl1B Tl1A Nb2 148.1(2) 7 . ?
O7 Tl1A Nb2 18.3(11) . . ?
Cl8 Tl1A Nb2 76.58(12) . . ?
Cl5 Tl1A Nb2 138.5(4) 8 . ?
Cl5 Tl1A Nb2 82.6(3) 2 . ?
Cl1 Tl1A Nb2 82.81(12) 7_556 . ?
Cl3 Tl1A Nb2 85.8(3) 4 . ?
Cl4 Tl1A Nb2 60.57(9) . . ?
Cl8 Tl1A Nb2 142.5(5) 7 . ?
Nb3 Tl1A Nb2 42.75(7) 7_556 . ?
O1 Tl1A Nb2 27.59(7) . . ?
Cl6 Tl1A Nb2 98.5(4) 4 . ?
Tl1B Tl1A Cl2 42(2) . . ?
Tl2 Tl1A Cl2 159.8(14) 8 . ?
Tl2 Tl1A Cl2 80.1(12) 2 . ?
Cl7 Tl1A Cl2 45.2(3) . . ?
Tl1A Tl1A Cl2 118.4(8) 7 . ?
Tl1B Tl1A Cl2 123.7(9) 7 . ?
O7 Tl1A Cl2 47.7(12) . . ?
Cl8 Tl1A Cl2 77.3(2) . . ?
Cl5 Tl1A Cl2 173.1(2) 8 . ?
Cl5 Tl1A Cl2 50.5(2) 2 . ?
Cl1 Tl1A Cl2 112.6(2) 7_556 . ?
Cl3 Tl1A Cl2 87.0(4) 4 . ?
Cl4 Tl1A Cl2 92.41(15) . . ?
Cl8 Tl1A Cl2 122.0(5) 7 . ?
Nb3 Tl1A Cl2 76.60(18) 7_556 . ?
O1 Tl1A Cl2 45.25(13) . . ?
Cl6 Tl1A Cl2 70.6(3) 4 . ?
Nb2 Tl1A Cl2 35.03(11) . . ?
Tl1B Tl1A Cl6 156(2) . 6 ?
Tl2 Tl1A Cl6 38.6(14) 8 6 ?
Tl2 Tl1A Cl6 97.7(12) 2 6 ?
Cl7 Tl1A Cl6 122.9(5) . 6 ?
Tl1A Tl1A Cl6 66.2(8) 7 6 ?
Tl1B Tl1A Cl6 59.5(10) 7 6 ?
O7 Tl1A Cl6 114.0(15) . 6 ?
Cl8 Tl1A Cl6 48.8(3) . 6 ?
Cl5 Tl1A Cl6 56.2(3) 8 6 ?
Cl5 Tl1A Cl6 104.8(2) 2 6 ?
Cl1 Tl1A Cl6 89.6(4) 7_556 6 ?
Cl3 Tl1A Cl6 142.8(4) 4 6 ?
Cl4 Tl1A Cl6 55.3(3) . 6 ?
Cl8 Tl1A Cl6 107.7(3) 7 6 ?
Nb3 Tl1A Cl6 93.4(4) 7_556 6 ?
O1 Tl1A Cl6 84.4(3) . 6 ?
Cl6 Tl1A Cl6 147.18(15) 4 6 ?
Nb2 Tl1A Cl6 108.7(3) . 6 ?
Cl2 Tl1A Cl6 124.63(17) . 6 ?
Tl1A Tl1B Tl2 107(3) . 2 ?
Tl1A Tl1B Tl2 29(3) . 8 ?
Tl2 Tl1B Tl2 86.2(18) 2 8 ?
Tl1A Tl1B Cl7 106(3) . . ?
Tl2 Tl1B Cl7 138(2) 2 . ?
Tl2 Tl1B Cl7 133.0(17) 8 . ?
Tl1A Tl1B O7 100(3) . . ?
Tl2 Tl1B O7 140(2) 2 . ?
Tl2 Tl1B O7 128(2) 8 . ?
Cl7 Tl1B O7 8.0(14) . . ?
Tl1A Tl1B Tl1A 72(3) . 7 ?
Tl2 Tl1B Tl1A 38.4(12) 2 7 ?
Tl2 Tl1B Tl1A 47.9(13) 8 7 ?
Cl7 Tl1B Tl1A 170.6(6) . 7 ?
O7 Tl1B Tl1A 163.7(17) . 7 ?
Tl1A Tl1B Tl1B 65(3) . 7 ?
Tl2 Tl1B Tl1B 44.5(12) 2 7 ?
Tl2 Tl1B Tl1B 41.7(14) 8 7 ?
Cl7 Tl1B Tl1B 167.7(16) . 7 ?
O7 Tl1B Tl1B 160(2) . 7 ?
Tl1A Tl1B Tl1B 6.6(3) 7 7 ?
Tl1A Tl1B Cl5 124(3) . 2 ?
Tl2 Tl1B Cl5 35.4(13) 2 2 ?
Tl2 Tl1B Cl5 114.5(12) 8 2 ?
Cl7 Tl1B Cl5 104.2(9) . 2 ?
O7 Tl1B Cl5 104.7(13) . 2 ?
Tl1A Tl1B Cl5 70.4(6) 7 2 ?
Tl1B Tl1B Cl5 75.4(7) 7 2 ?
Tl1A Tl1B Cl3 114(3) . 4 ?
Tl2 Tl1B Cl3 117.6(16) 2 4 ?
Tl2 Tl1B Cl3 110.3(12) 8 4 ?
Cl7 Tl1B Cl3 67.5(5) . 4 ?
O7 Tl1B Cl3 74.3(14) . 4 ?
Tl1A Tl1B Cl3 121.7(4) 7 4 ?
Tl1B Tl1B Cl3 123.6(6) 7 4 ?
Cl5 Tl1B Cl3 120.6(10) 2 4 ?
Tl1A Tl1B Cl8 64(2) . . ?
Tl2 Tl1B Cl8 76.0(13) 2 . ?
Tl2 Tl1B Cl8 76.1(14) 8 . ?
Cl7 Tl1B Cl8 97.8(4) . . ?
O7 Tl1B Cl8 90.7(14) . . ?
Tl1A Tl1B Cl8 73.1(6) 7 . ?
Tl1B Tl1B Cl8 70.7(7) 7 . ?
Cl5 Tl1B Cl8 65.71(19) 2 . ?
Cl3 Tl1B Cl8 164.7(3) 4 . ?
Tl1A Tl1B Cl8 95(3) . 7 ?
Tl2 Tl1B Cl8 71.2(12) 2 7 ?
Tl2 Tl1B Cl8 69.6(11) 8 7 ?
Cl7 Tl1B Cl8 128.7(7) . 7 ?
O7 Tl1B Cl8 135.3(14) . 7 ?
Tl1A Tl1B Cl8 60.6(2) 7 7 ?
Tl1B Tl1B Cl8 62.6(4) 7 7 ?
Cl5 Tl1B Cl8 101.1(5) 2 7 ?
Cl3 Tl1B Cl8 61.2(2) 4 7 ?
Cl8 Tl1B Cl8 133.4(5) . 7 ?
Tl1A Tl1B Cl1 62(2) . 7_556 ?
Tl2 Tl1B Cl1 155.5(14) 2 7_556 ?
Tl2 Tl1B Cl1 75.0(13) 8 7_556 ?
Cl7 Tl1B Cl1 64.8(4) . 7_556 ?
O7 Tl1B Cl1 64.3(12) . 7_556 ?
Tl1A Tl1B Cl1 120.3(12) 7 7_556 ?
Tl1B Tl1B Cl1 115.1(14) 7 7_556 ?
Cl5 Tl1B Cl1 169.0(6) 2 7_556 ?
Cl3 Tl1B Cl1 57.40(16) 4 7_556 ?
Cl8 Tl1B Cl1 113.4(8) . 7_556 ?
Cl8 Tl1B Cl1 87.3(3) 7 7_556 ?
Tl1A Tl1B Cl5 37(2) . 8 ?
Tl2 Tl1B Cl5 100.6(14) 2 8 ?
Tl2 Tl1B Cl5 22.7(11) 8 8 ?
Cl7 Tl1B Cl5 121.0(9) . 8 ?
O7 Tl1B Cl5 118.5(14) . 8 ?
Tl1A Tl1B Cl5 63.4(9) 7 8 ?
Tl1B Tl1B Cl5 58.3(10) 7 8 ?
Cl5 Tl1B Cl5 133.7(5) 2 8 ?
Cl3 Tl1B Cl5 88.0(3) 4 8 ?
Cl8 Tl1B Cl5 96.6(8) . 8 ?
Cl8 Tl1B Cl5 59.1(3) 7 8 ?
Cl1 Tl1B Cl5 56.9(4) 7_556 8 ?
Tl1A Tl1B Cl4 45(2) . . ?
Tl2 Tl1B Cl4 133.6(15) 2 . ?
Tl2 Tl1B Cl4 74.0(14) 8 . ?
Cl7 Tl1B Cl4 63.8(6) . . ?
O7 Tl1B Cl4 56.5(14) . . ?
Tl1A Tl1B Cl4 111.6(14) 7 . ?
Tl1B Tl1B Cl4 105.4(16) 7 . ?
Cl5 Tl1B Cl4 119.7(3) 2 . ?
Cl3 Tl1B Cl4 108.6(3) 4 . ?
Cl8 Tl1B Cl4 58.9(4) . . ?
Cl8 Tl1B Cl4 133.7(8) 7 . ?
Cl1 Tl1B Cl4 56.0(4) 7_556 . ?
Cl5 Tl1B Cl4 76.3(6) 8 . ?
Tl1A Tl1B Nb3 75(2) . 7_556 ?
Tl2 Tl1B Nb3 163.1(13) 2 7_556 ?
Tl2 Tl1B Nb3 101.0(14) 8 7_556 ?
Cl7 Tl1B Nb3 32.0(4) . 7_556 ?
O7 Tl1B Nb3 27.5(12) . 7_556 ?
Tl1A Tl1B Nb3 147.1(16) 7 7_556 ?
Tl1B Tl1B Nb3 140.5(18) 7 7_556 ?
Cl5 Tl1B Nb3 129.2(4) 2 7_556 ?
Cl3 Tl1B Nb3 74.47(18) 4 7_556 ?
Cl8 Tl1B Nb3 90.8(4) . 7_556 ?
Cl8 Tl1B Nb3 125.5(3) 7 7_556 ?
Cl1 Tl1B Nb3 40.47(16) 7_556 7_556 ?
Cl5 Tl1B Nb3 91.2(6) 8 7_556 ?
Cl4 Tl1B Nb3 37.99(17) . 7_556 ?
Tl1A Tl1B Cl6 149(3) . 4 ?
Tl2 Tl1B Cl6 60.9(14) 2 4 ?
Tl2 Tl1B Cl6 121.0(12) 8 4 ?
Cl7 Tl1B Cl6 98.7(11) . 4 ?
O7 Tl1B Cl6 106.3(16) . 4 ?
Tl1A Tl1B Cl6 86.0(9) 7 4 ?
Tl1B Tl1B Cl6 92.2(11) 7 4 ?
Cl5 Tl1B Cl6 64.9(5) 2 4 ?
Cl3 Tl1B Cl6 59.2(4) 4 4 ?
Cl8 Tl1B Cl6 130.4(6) . 4 ?
Cl8 Tl1B Cl6 54.5(3) 7 4 ?
Cl1 Tl1B Cl6 116.0(4) 7_556 4 ?
Cl5 Tl1B Cl6 113.6(3) 8 4 ?
Cl4 Tl1B Cl6 162.4(6) . 4 ?
Nb3 Tl1B Cl6 124.9(6) 7_556 4 ?
Tl1A Tl1B O1 88(3) . . ?
Tl2 Tl1B O1 108.8(13) 2 . ?
Tl2 Tl1B O1 113.4(15) 8 . ?
Cl7 Tl1B O1 49.3(2) . . ?
O7 Tl1B O1 42.9(13) . . ?
Tl1A Tl1B O1 121.4(5) 7 . ?
Tl1B Tl1B O1 119.6(8) 7 . ?
Cl5 Tl1B O1 78.0(3) 2 . ?
Cl3 Tl1B O1 116.8(4) 4 . ?
Cl8 Tl1B O1 48.88(16) . . ?
Cl8 Tl1B O1 177.0(10) 7 . ?
Cl1 Tl1B O1 93.3(3) 7_556 . ?
Cl5 Tl1B O1 123.5(8) 8 . ?
Cl4 Tl1B O1 48.45(18) . . ?
Nb3 Tl1B O1 54.36(15) 7_556 . ?
Cl6 Tl1B O1 122.8(7) 4 . ?
Tl1A Tl1B Cl2 135(3) . . ?
Tl2 Tl1B Cl2 88.4(15) 2 . ?
Tl2 Tl1B Cl2 155.8(13) 8 . ?
Cl7 Tl1B Cl2 50.3(6) . . ?
O7 Tl1B Cl2 51.8(12) . . ?
Tl1A Tl1B Cl2 124.2(8) 7 . ?
Tl1B Tl1B Cl2 128.5(9) 7 . ?
Cl5 Tl1B Cl2 54.0(4) 2 . ?
Cl3 Tl1B Cl2 93.1(7) 4 . ?
Cl8 Tl1B Cl2 79.7(3) . . ?
Cl8 Tl1B Cl2 130.4(9) 7 . ?
Cl1 Tl1B Cl2 115.1(3) 7_556 . ?
Cl5 Tl1B Cl2 169.2(6) 8 . ?
Cl4 Tl1B Cl2 93.1(2) . . ?
Nb3 Tl1B Cl2 78.7(3) 7_556 . ?
Cl6 Tl1B Cl2 76.0(6) 4 . ?
O1 Tl1B Cl2 46.82(18) . . ?
Tl1A Tl1B Nb2 105(2) . . ?
Tl2 Tl1B Nb2 121.9(15) 2 . ?
Tl2 Tl1B Nb2 133.9(15) 8 . ?
Cl7 Tl1B Nb2 23.15(17) . . ?
O7 Tl1B Nb2 19.4(12) . . ?
Tl1A Tl1B Nb2 147.6(3) 7 . ?
Tl1B Tl1B Nb2 147.1(7) 7 . ?
Cl5 Tl1B Nb2 86.6(4) 2 . ?
Cl3 Tl1B Nb2 89.3(4) 4 . ?
Cl8 Tl1B Nb2 76.80(19) . . ?
Cl8 Tl1B Nb2 149.5(7) 7 . ?
Cl1 Tl1B Nb2 82.60(19) 7_556 . ?
Cl5 Tl1B Nb2 132.8(6) 8 . ?
Cl4 Tl1B Nb2 60.13(16) . . ?
Nb3 Tl1B Nb2 43.15(10) 7_556 . ?
Cl6 Tl1B Nb2 105.0(7) 4 . ?
O1 Tl1B Nb2 28.03(9) . . ?
Cl2 Tl1B Nb2 36.53(17) . . ?
Tl1A Tl1B Ti1 99(3) . 4 ?
Tl2 Tl1B Ti1 99.8(13) 2 4 ?
Tl2 Tl1B Ti1 84.3(12) 8 4 ?
Cl7 Tl1B Ti1 98.0(4) . 4 ?
O7 Tl1B Ti1 104.0(13) . 4 ?
Tl1A Tl1B Ti1 91.4(2) 7 4 ?
Tl1B Tl1B Ti1 92.5(4) 7 4 ?
Cl5 Tl1B Ti1 121.5(7) 2 4 ?
Cl3 Tl1B Ti1 31.40(9) 4 4 ?
Cl8 Tl1B Ti1 160.1(8) . 4 ?
Cl8 Tl1B Ti1 31.61(10) 7 4 ?
Cl1 Tl1B Ti1 63.34(15) 7_556 4 ?
Cl5 Tl1B Ti1 64.75(18) 8 4 ?
Cl4 Tl1B Ti1 118.8(5) . 4 ?
Nb3 Tl1B Ti1 96.17(19) 7_556 4 ?
Cl6 Tl1B Ti1 58.5(3) 4 4 ?
O1 Tl1B Ti1 146.9(3) . 4 ?
Cl2 Tl1B Ti1 119.9(7) . 4 ?
Nb2 Tl1B Ti1 120.5(4) . 4 ?
Tl1A Tl2 Tl1B 98(2) 8_456 2 ?
Tl1A Tl2 Tl1B 5.6(5) 8_456 8_456 ?
Tl1B Tl2 Tl1B 93.8(18) 2 8_456 ?
Tl1A Tl2 Tl1A 89.4(17) 8_456 2 ?
Tl1B Tl2 Tl1A 9.4(6) 2 2 ?
Tl1B Tl2 Tl1A 85.0(15) 8_456 2 ?
Tl1A Tl2 Cl5 136(2) 8_456 . ?
Tl1B Tl2 Cl5 113.3(19) 2 . ?
Tl1B Tl2 Cl5 136(2) 8_456 . ?
Tl1A Tl2 Cl5 118.4(19) 2 . ?
Tl1A Tl2 Tl2 49.6(14) 8_456 7_456 ?
Tl1B Tl2 Tl2 48.5(16) 2 7_456 ?
Tl1B Tl2 Tl2 45.3(13) 8_456 7_456 ?
Tl1A Tl2 Tl2 39.8(12) 2 7_456 ?
Cl5 Tl2 Tl2 145(3) . 7_456 ?
Tl1A Tl2 Cl8 83.3(14) 8_456 2 ?
Tl1B Tl2 Cl8 72.6(13) 2 2 ?
Tl1B Tl2 Cl8 78.4(13) 8_456 2 ?
Tl1A Tl2 Cl8 67.7(11) 2 2 ?
Cl5 Tl2 Cl8 77.5(11) . 2 ?
Tl2 Tl2 Cl8 68.7(15) 7_456 2 ?
Tl1A Tl2 Cl8 68.4(13) 8_456 8_456 ?
Tl1B Tl2 Cl8 78.6(13) 2 8_456 ?
Tl1B Tl2 Cl8 71.0(12) 8_456 8_456 ?
Tl1A Tl2 Cl8 78.6(12) 2 8_456 ?
Cl5 Tl2 Cl8 145.7(16) . 8_456 ?
Tl2 Tl2 Cl8 67.3(16) 7_456 8_456 ?
Cl8 Tl2 Cl8 136.0(11) 2 8_456 ?
Tl1A Tl2 Cl6 124.4(18) 8_456 3_455 ?
Tl1B Tl2 Cl6 91.9(16) 2 3_455 ?
Tl1B Tl2 Cl6 128.6(17) 8_456 3_455 ?
Tl1A Tl2 Cl6 99.9(14) 2 3_455 ?
Cl5 Tl2 Cl6 86.4(12) . 3_455 ?
Tl2 Tl2 Cl6 119(2) 7_456 3_455 ?
Cl8 Tl2 Cl6 150.6(12) 2 3_455 ?
Cl8 Tl2 Cl6 60.3(6) 8_456 3_455 ?
Tl1A Tl2 Cl1 71.1(12) 8_456 . ?
Tl1B Tl2 Cl1 160.2(19) 2 . ?
Tl1B Tl2 Cl1 74.0(11) 8_456 . ?
Tl1A Tl2 Cl1 151.8(17) 2 . ?
Cl5 Tl2 Cl1 69.2(10) . . ?
Tl2 Tl2 Cl1 118(2) 7_456 . ?
Cl8 Tl2 Cl1 89.4(9) 2 . ?
Cl8 Tl2 Cl1 110.9(10) 8_456 . ?
Cl6 Tl2 Cl1 107.9(9) 3_455 . ?
Tl1A Tl2 Cl7 119.5(17) 8_456 2 ?
Tl1B Tl2 Cl7 22.2(11) 2 2 ?
Tl1B Tl2 Cl7 115.0(15) 8_456 2 ?
Tl1A Tl2 Cl7 30.2(8) 2 2 ?
Cl5 Tl2 Cl7 92.0(12) . 2 ?
Tl2 Tl2 Cl7 70.0(15) 7_456 2 ?
Cl8 Tl2 Cl7 72.4(7) 2 2 ?
Cl8 Tl2 Cl7 92.5(9) 8_456 2 ?
Cl6 Tl2 Cl7 83.8(8) 3_455 2 ?
Cl1 Tl2 Cl7 156.6(12) . 2 ?
Tl1A Tl2 Cl7 19.6(8) 8_456 8_456 ?
Tl1B Tl2 Cl7 117.3(18) 2 8_456 ?
Tl1B Tl2 Cl7 24.5(8) 8_456 8_456 ?
Tl1A Tl2 Cl7 108.9(15) 2 8_456 ?
Cl5 Tl2 Cl7 122.4(14) . 8_456 ?
Tl2 Tl2 Cl7 69.1(15) 7_456 8_456 ?
Cl8 Tl2 Cl7 92.7(9) 2 8_456 ?
Cl8 Tl2 Cl7 71.8(7) 8_456 8_456 ?
Cl6 Tl2 Cl7 116.7(10) 3_455 8_456 ?
Cl1 Tl2 Cl7 53.9(5) . 8_456 ?
Cl7 Tl2 Cl7 139.1(11) 2 8_456 ?
Tl1A Tl2 Cl4 70.6(13) 8_456 8_456 ?
Tl1B Tl2 Cl4 137.0(17) 2 8_456 ?
Tl1B Tl2 Cl4 76.2(12) 8_456 8_456 ?
Tl1A Tl2 Cl4 136.8(16) 2 8_456 ?
Cl5 Tl2 Cl4 101.8(13) . 8_456 ?
Tl2 Tl2 Cl4 110.0(19) 7_456 8_456 ?
Cl8 Tl2 Cl4 141.7(11) 2 8_456 ?
Cl8 Tl2 Cl4 58.6(6) 8_456 8_456 ?
Cl6 Tl2 Cl4 65.5(6) 3_455 8_456 ?
Cl1 Tl2 Cl4 56.2(5) . 8_456 ?
Cl7 Tl2 Cl4 145.1(11) 2 8_456 ?
Cl7 Tl2 Cl4 54.8(5) 8_456 8_456 ?
Tl1A Tl2 Nb3 105.9(15) 8_456 . ?
Tl1B Tl2 Nb3 136.1(16) 2 . ?
Tl1B Tl2 Nb3 106.8(14) 8_456 . ?
Tl1A Tl2 Nb3 136.8(15) 2 . ?
Cl5 Tl2 Nb3 30.4(6) . . ?
Tl2 Tl2 Nb3 137(2) 7_456 . ?
Cl8 Tl2 Nb3 74.2(7) 2 . ?
Cl8 Tl2 Nb3 144.6(11) 8_456 . ?
Cl6 Tl2 Nb3 103.6(9) 3_455 . ?
Cl1 Tl2 Nb3 40.1(4) . . ?
Cl7 Tl2 Nb3 118.4(10) 2 . ?
Cl7 Tl2 Nb3 92.1(8) 8_456 . ?
Cl4 Tl2 Nb3 86.2(7) 8_456 . ?
Tl1A Tl2 O7 25.1(13) 8_456 8_456 ?
Tl1B Tl2 O7 121.3(19) 2 8_456 ?
Tl1B Tl2 O7 30.4(13) 8_456 8_456 ?
Tl1A Tl2 O7 113.4(17) 2 8_456 ?
Cl5 Tl2 O7 121.4(15) . 8_456 ?
Tl2 Tl2 O7 73.9(18) 7_456 8_456 ?
Cl8 Tl2 O7 99.2(14) 2 8_456 ?
Cl8 Tl2 O7 68.6(10) 8_456 8_456 ?
Cl6 Tl2 O7 110.3(14) 3_455 8_456 ?
Cl1 Tl2 O7 52.2(9) . 8_456 ?
Cl7 Tl2 O7 143.5(13) 2 8_456 ?
Cl7 Tl2 O7 6.8(10) 8_456 8_456 ?
Cl4 Tl2 O7 47.9(11) 8_456 8_456 ?
Nb3 Tl2 O7 91.6(10) . 8_456 ?
Tl1A Tl2 O7 119.0(18) 8_456 2 ?
Tl1B Tl2 O7 23.6(13) 2 2 ?
Tl1B Tl2 O7 114.2(16) 8_456 2 ?
Tl1A Tl2 O7 30.6(11) 2 2 ?
Cl5 Tl2 O7 89.8(14) . 2 ?
Tl2 Tl2 O7 69.8(17) 7_456 2 ?
Cl8 Tl2 O7 67.7(11) 2 2 ?
Cl8 Tl2 O7 96.8(12) 8_456 2 ?
Cl6 Tl2 O7 88.0(11) 3_455 2 ?
Cl1 Tl2 O7 152.2(14) . 2 ?
Cl7 Tl2 O7 4.9(9) 2 2 ?
Cl7 Tl2 O7 138.6(13) 8_456 2 ?
Cl4 Tl2 O7 150.0(14) 8_456 2 ?
Nb3 Tl2 O7 115.0(12) . 2 ?
O7 Tl2 O7 143.7(12) 8_456 2 ?
Tl1A Tl2 O2 92.1(14) 8_456 . ?
Tl1B Tl2 O2 116.9(15) 2 . ?
Tl1B Tl2 O2 90.7(13) 8_456 . ?
Tl1A Tl2 O2 113.9(14) 2 . ?
Cl5 Tl2 O2 46.4(8) . . ?
Tl2 Tl2 O2 109.4(19) 7_456 . ?
Cl8 Tl2 O2 47.0(5) 2 . ?
Cl8 Tl2 O2 157.3(11) 8_456 . ?
Cl6 Tl2 O2 130.6(10) 3_455 . ?
Cl1 Tl2 O2 49.3(5) . . ?
Cl7 Tl2 O2 107.6(9) 2 . ?
Cl7 Tl2 O2 86.0(7) 8_456 . ?
Cl4 Tl2 O2 105.0(8) 8_456 . ?
Nb3 Tl2 O2 28.4(3) . . ?
O7 Tl2 O2 88.8(11) 8_456 . ?
O7 Tl2 O2 103.0(12) 2 . ?
Tl1A Tl2 Nb2 141.4(17) 8_456 . ?
Tl1B Tl2 Nb2 98.7(15) 2 . ?
Tl1B Tl2 Nb2 139.5(16) 8_456 . ?
Tl1A Tl2 Nb2 103.5(13) 2 . ?
Cl5 Tl2 Nb2 14.8(6) . . ?
Tl2 Tl2 Nb2 133(2) 7_456 . ?
Cl8 Tl2 Nb2 69.1(7) 2 . ?
Cl8 Tl2 Nb2 149.3(11) 8_456 . ?
Cl6 Tl2 Nb2 89.5(8) 3_455 . ?
Cl1 Tl2 Nb2 81.9(7) . . ?
Cl7 Tl2 Nb2 77.9(7) 2 . ?
Cl7 Tl2 Nb2 132.9(10) 8_456 . ?
Cl4 Tl2 Nb2 116.1(9) 8_456 . ?
Nb3 Tl2 Nb2 41.9(4) . . ?
O7 Tl2 Nb2 133.4(12) 8_456 . ?
O7 Tl2 Nb2 75.4(10) 2 . ?
O2 Tl2 Nb2 49.4(4) . . ?
Tl1A Tl2 Cl5 44.7(10) 8_456 7_456 ?
Tl1B Tl2 Cl5 55.3(13) 2 7_456 ?
Tl1B Tl2 Cl5 42.0(9) 8_456 7_456 ?
Tl1A Tl2 Cl5 48.0(10) 2 7_456 ?
Cl5 Tl2 Cl5 160.5(15) . 7_456 ?
Tl2 Tl2 Cl5 15.4(12) 7_456 7_456 ?
Cl8 Tl2 Cl5 83.6(7) 2 7_456 ?
Cl8 Tl2 Cl5 52.5(5) 8_456 7_456 ?
Cl6 Tl2 Cl5 108.4(9) 3_455 7_456 ?
Cl1 Tl2 Cl5 115.8(9) . 7_456 ?
Cl7 Tl2 Cl5 77.5(7) 2 7_456 ?
Cl7 Tl2 Cl5 62.8(6) 8_456 7_456 ?
Cl4 Tl2 Cl5 96.1(8) 8_456 7_456 ?
Nb3 Tl2 Cl5 145.7(10) . 7_456 ?
O7 Tl2 Cl5 66.2(10) 8_456 7_456 ?
O7 Tl2 Cl5 78.5(10) 2 7_456 ?
O2 Tl2 Cl5 120.9(9) . 7_456 ?
Nb2 Tl2 Cl5 147.6(9) . 7_456 ?
Tl1A Tl2 Cl3 47.0(11) 8_456 5_556 ?
Tl1B Tl2 Cl3 112.4(17) 2 5_556 ?
Tl1B Tl2 Cl3 45.4(9) 8_456 5_556 ?
Tl1A Tl2 Cl3 103.7(14) 2 5_556 ?
Cl5 Tl2 Cl3 91.0(12) . 5_556 ?
Tl2 Tl2 Cl3 75.2(16) 7_456 5_556 ?
Cl8 Tl2 Cl3 51.7(5) 2 5_556 ?
Cl8 Tl2 Cl3 115.0(9) 8_456 5_556 ?
Cl6 Tl2 Cl3 154.4(10) 3_455 5_556 ?
Cl1 Tl2 Cl3 48.1(4) . 5_556 ?
Cl7 Tl2 Cl3 121.7(9) 2 5_556 ?
Cl7 Tl2 Cl3 45.5(4) 8_456 5_556 ?
Cl4 Tl2 Cl3 90.2(7) 8_456 5_556 ?
Nb3 Tl2 Cl3 64.8(5) . 5_556 ?
O7 Tl2 Cl3 50.7(10) 8_456 5_556 ?
O7 Tl2 Cl3 117.5(12) 2 5_556 ?
O2 Tl2 Cl3 45.3(4) . 5_556 ?
Nb2 Tl2 Cl3 94.5(7) . 5_556 ?
Cl5 Tl2 Cl3 81.0(6) 7_456 5_556 ?

loop_
_geom_bond_atom_site_label_1
_geom_bond_atom_site_label_2
_geom_bond_distance
_geom_bond_site_symmetry_2
_geom_bond_publ_flag
Nb1 O1 2.036(4) . ?
Nb1 O2 2.045(4) . ?
Nb1 Cl4 2.4777(13) . ?
Nb1 Cl6 2.4846(13) . ?
Nb1 Cl3 2.6396(12) . ?
Nb1 Nb3 2.8232(7) . ?
Nb1 Nb2 2.8429(7) . ?
Nb1 Nb2 2.9573(7) 7_556 ?
Nb1 Nb3 2.9950(7) 7_556 ?
Nb1 Ti1 3.3705(5) . ?
Nb1 Ti2 3.3841(7) . ?
Nb1 Tl1B 4.94(3) 4_545 ?
Nb2 O7 1.95(7) . ?
Nb2 O1 1.999(4) . ?
Nb2 Cl7 2.413(2) . ?
Nb2 Cl5 2.4559(14) . ?
Nb2 Cl6 2.4887(13) 7_556 ?
Nb2 Cl2 2.6026(10) . ?
Nb2 Nb1 2.9573(7) 7_556 ?
Nb2 Nb3 2.9867(7) 7_556 ?
Nb2 Nb3 2.9967(7) . ?
Nb2 Tl1B 4.173(13) . ?
Nb2 Tl1A 4.272(9) . ?
Nb3 O7 2.03(7) 7_556 ?
Nb3 O2 2.029(3) . ?
Nb3 Cl7 2.4308(19) 7_556 ?
Nb3 Cl5 2.4524(13) . ?
Nb3 Cl4 2.4986(13) 7_556 ?
Nb3 Cl1 2.6133(6) . ?
Nb3 Nb2 2.9867(7) 7_556 ?
Nb3 Nb1 2.9950(7) 7_556 ?
Nb3 Tl1A 3.853(7) 7_556 ?
Nb3 Tl1B 3.925(13) 7_556 ?
Ti1 O2 2.008(3) . ?
Ti1 O2 2.008(3) 5_556 ?
Ti1 Cl8 2.4369(13) 2 ?
Ti1 Cl8 2.4369(13) 6_556 ?
Ti1 Cl3 2.4677(13) 5_556 ?
Ti1 Cl3 2.4677(13) . ?
Ti1 Nb1 3.3705(5) 5_556 ?
Ti1 Tl1B 4.592(11) 8_456 ?
Ti1 Tl1B 4.592(11) 4_545 ?
Ti1 Tl1A 4.657(8) 8_456 ?
Ti1 Tl1A 4.657(8) 4_545 ?
Ti2 O1 1.918(4) . ?
Ti2 O1 1.918(4) 2 ?
Ti2 Cl8 2.4414(13) 2 ?
Ti2 Cl8 2.4414(13) . ?
Ti2 Cl3 2.5555(15) 2 ?
Ti2 Cl3 2.5555(15) . ?
Ti2 Tl1A 4.754(6) 2 ?
Ti2 Tl1A 4.754(6) . ?
Ti2 Tl1B 4.776(10) 2 ?
Ti2 Tl1B 4.776(11) . ?
Ti2 Tl2 5.04(4) . ?
Cl1 Nb3 2.6133(6) 2_556 ?
Cl1 Tl1A 3.425(10) 8_456 ?
Cl1 Tl1A 3.425(10) 7_556 ?
Cl1 Tl1B 3.570(18) 7_556 ?
Cl1 Tl1B 3.570(18) 8_456 ?
Cl1 Tl2 3.59(4) 2_556 ?
Cl1 Tl2 3.59(4) . ?
Cl1 Tl2 5.27(4) 7_456 ?
Cl1 Tl2 5.27(4) 8_556 ?
Cl1 Tl1B 5.325(10) 1_556 ?
Cl1 Tl1B 5.325(10) 2 ?
Cl2 Nb2 2.6026(10) 2 ?
Cl2 Tl1B 4.13(3) 2 ?
Cl2 Tl1B 4.13(3) . ?
Cl2 Tl1A 4.370(16) 2 ?
Cl2 Tl1A 4.370(16) . ?
Cl2 Tl2 4.46(4) . ?
Cl2 Tl2 4.46(4) 2 ?
Cl3 Tl1B 3.313(17) 4_545 ?
Cl3 Tl1A 3.462(12) 4_545 ?
Cl3 Tl2 4.36(4) 5_556 ?
Cl3 Tl2 4.45(4) 3_545 ?
Cl3 Tl1A 5.174(10) 6_556 ?
Cl3 Tl1B 5.320(18) 6_556 ?
Cl4 Nb3 2.4986(13) 7_556 ?
Cl4 Tl1A 3.507(15) . ?
Cl4 Tl2 3.69(4) 8 ?
Cl4 Tl1B 3.73(3) . ?
Cl4 Tl2 4.77(4) 7_556 ?
Cl4 Tl1B 5.06(3) 4_545 ?
Cl4 Tl2 5.15(4) 2 ?
Cl4 Tl1B 5.166(13) 7 ?
Cl4 Tl1A 5.272(9) 7 ?
Cl4 Tl1A 5.364(19) 4_545 ?
Cl5 Tl2 2.02(4) . ?
Cl5 Tl1B 3.20(2) 2 ?
Cl5 Tl1A 3.377(17) 8_456 ?
Cl5 Tl1A 3.392(14) 2 ?
Cl5 Tl1B 3.64(3) 8_456 ?
Cl5 Tl2 4.35(4) 7_456 ?
Cl6 Nb2 2.4887(13) 7_556 ?
Cl6 Tl2 3.46(4) 3_545 ?
Cl6 Tl1B 3.96(3) 4_545 ?
Cl6 Tl1A 4.244(19) 4_545 ?
Cl6 Tl1A 4.580(19) 6_556 ?
Cl6 Tl1B 4.88(3) 6_556 ?
Cl6 Tl2 5.16(4) 7_556 ?
Cl6 Tl2 5.20(4) 5_556 ?
Cl6 Tl1B 5.40(2) 7_556 ?
Cl7 O7 0.60(9) . ?
Cl7 Tl1B 2.067(13) . ?
Cl7 Tl1A 2.183(10) . ?
Cl7 Nb3 2.4308(19) 7_556 ?
Cl7 Tl2 3.63(4) 2 ?
Cl7 Tl2 3.65(4) 8 ?
Cl7 Tl1A 4.648(9) 7 ?
Cl7 Tl1B 4.757(15) 7 ?
O7 Nb3 2.03(7) 7_556 ?
O7 Tl1B 2.57(8) . ?
O7 Tl1A 2.65(8) . ?
O7 Tl2 4.03(8) 8 ?
O7 Tl2 4.12(9) 2 ?
O7 Tl1A 5.11(8) 7 ?
Cl8 Ti1 2.4369(13) 2 ?
Cl8 Tl1A 3.191(9) . ?
Cl8 Tl1B 3.319(18) . ?
Cl8 Tl2 3.37(4) 2 ?
Cl8 Tl2 3.41(4) 8 ?
Cl8 Tl1B 3.528(10) 7 ?
Cl8 Tl1A 3.571(7) 7 ?
O1 Tl1B 4.073(11) . ?
O1 Tl1A 4.075(7) . ?
O1 Tl2 4.58(4) . ?
O1 Tl1B 4.860(13) 2 ?
O1 Tl1A 4.947(9) 2 ?
O1 Tl2 4.96(4) 2 ?
O1 Tl2 5.14(4) 8 ?
O2 Tl2 4.24(4) . ?
O2 Tl1A 4.600(8) 8_456 ?
O2 Tl1B 4.674(13) 8_456 ?
O2 Tl1B 5.059(10) 7_556 ?
O2 Tl1A 5.084(7) 7_556 ?
Tl1A Tl1B 0.331(17) . ?
Tl1A Tl2 1.63(4) 8 ?
Tl1A Tl2 1.93(4) 2 ?
Tl1A Tl1A 2.514(14) 7 ?
Tl1A Tl1B 2.596(18) 7 ?
Tl1A Cl5 3.377(17) 8 ?
Tl1A Cl5 3.392(14) 2 ?
Tl1A Cl1 3.425(10) 7_556 ?
Tl1A Cl3 3.462(12) 4 ?
Tl1A Cl8 3.571(7) 7 ?
Tl1A Nb3 3.853(7) 7_556 ?
Tl1A Cl6 4.244(19) 4 ?
Tl1A Cl6 4.580(19) 6 ?
Tl1B Tl2 1.81(4) 2 ?
Tl1B Tl2 1.91(5) 8 ?
Tl1B Tl1A 2.596(18) 7 ?
Tl1B Tl1B 2.72(3) 7 ?
Tl1B Cl5 3.20(2) 2 ?
Tl1B Cl3 3.313(17) 4 ?
Tl1B Cl8 3.528(10) 7 ?
Tl1B Cl1 3.570(18) 7_556 ?
Tl1B Cl5 3.64(3) 8 ?
Tl1B Nb3 3.925(13) 7_556 ?
Tl1B Cl6 3.96(3) 4 ?
Tl1B Ti1 4.592(11) 4 ?
Tl2 Tl1A 1.63(4) 8_456 ?
Tl2 Tl1B 1.81(4) 2 ?
Tl2 Tl1B 1.91(5) 8_456 ?
Tl2 Tl1A 1.93(4) 2 ?
Tl2 Tl2 2.54(7) 7_456 ?
Tl2 Cl8 3.37(4) 2 ?
Tl2 Cl8 3.41(4) 8_456 ?
Tl2 Cl6 3.46(4) 3_455 ?
Tl2 Cl7 3.63(4) 2 ?
Tl2 Cl7 3.65(4) 8_456 ?
Tl2 Cl4 3.69(4) 8_456 ?
Tl2 O7 4.03(8) 8_456 ?
Tl2 O7 4.12(9) 2 ?
Tl2 Cl5 4.35(4) 7_456 ?
Tl2 Cl3 4.36(4) 5_556 ?
